data_4089297
loop_
_publ_author_name
'Lifschitz, Alejo M.'
'Hirscher, Nathanael A.'
'Lee, Heui Beom'
'Buss, Joshua A.'
'Agapie, Theodor'

_publ_section_title
;
 Ethylene Tetramerization Catalysis: Effects of Aluminum-Induced
 Isomerization of PNP to PPN Ligands
;
_journal_issue 8
_journal_name_full Organometallics
_journal_page_first 1640
_journal_paper_doi 10.1021/acs.organomet.7b00189
_journal_volume 36
_journal_year 2017
_chemical_formula_moiety 'C64 H60 Cl3 Cr2 N2 P4, 0.5(C0.77 H2.3 Al Cl3.23), 0.5(C0.69 H2.06 Al Cl3.31), 2(C7 H8)'
_chemical_formula_sum 'C78.76 H78.28 Al Cl6.24 Cr2 N2 P4'
_chemical_formula_weight 1528.95
_space_group_crystal_system triclinic
_space_group_IT_number 2
_space_group_name_Hall '-P 1'
_space_group_name_H-M_alt 'P -1'
_atom_sites_solution_hydrogens geom
_atom_sites_solution_primary direct
_audit_creation_date 2016-04-28
_audit_creation_method
;
Olex2 1.2
(compiled 2016.02.19 svn.r3266 for OlexSys, GUI svn.r5155)
;
_cell_angle_alpha 68.6350(10)
_cell_angle_beta 88.7120(10)
_cell_angle_gamma 88.3820(10)
_cell_formula_units_Z 4
_cell_length_a 14.6582(5)
_cell_length_b 22.7883(8)
_cell_length_c 24.5404(9)
_cell_measurement_reflns_used 9636
_cell_measurement_temperature 100(2)
_cell_measurement_theta_max 33.44
_cell_measurement_theta_min 2.48
_cell_volume 7630.3(5)
_computing_cell_refinement 'SAINT v8.34A (Bruker, 2013)'
_computing_data_collection 'APEX3 (Bruker, 2016)'
_computing_data_reduction 'SAINT v8.34A (Bruker, 2013)'
_computing_molecular_graphics 'Olex2 (Dolomanov et al., 2009)'
_computing_publication_material 'Olex2 (Dolomanov et al., 2009)'
_computing_structure_refinement 'ShelXL (Sheldrick, 2015)'
_computing_structure_solution 'XT (Sheldrick, 2015)'
_diffrn_ambient_temperature 100.0
_diffrn_detector_area_resol_mean 10.24
_diffrn_measured_fraction_theta_full 0.998
_diffrn_measured_fraction_theta_max 0.998
_diffrn_measurement_device_type 'Bruker D8 VENTURE Kappa Duo PHOTON 100 CMOS'
_diffrn_measurement_method '\f and \w scans'
_diffrn_radiation_type MoK\a
_diffrn_radiation_wavelength 0.71073
_diffrn_reflns_av_R_equivalents 0.0545
_diffrn_reflns_av_unetI/netI 0.0572
_diffrn_reflns_Laue_measured_fraction_full 0.998
_diffrn_reflns_Laue_measured_fraction_max 0.998
_diffrn_reflns_limit_h_max 20
_diffrn_reflns_limit_h_min -20
_diffrn_reflns_limit_k_max 32
_diffrn_reflns_limit_k_min -32
_diffrn_reflns_limit_l_max 35
_diffrn_reflns_limit_l_min -35
_diffrn_reflns_number 215976
_diffrn_reflns_point_group_measured_fraction_full 0.998
_diffrn_reflns_point_group_measured_fraction_max 0.998
_diffrn_reflns_theta_full 26.000
_diffrn_reflns_theta_max 30.499
_diffrn_reflns_theta_min 2.240
_diffrn_source 'I\mS HB micro-focus sealed tube'
_diffrn_standards_number 0
_exptl_absorpt_coefficient_mu 0.642
_exptl_absorpt_correction_T_max 0.7469
_exptl_absorpt_correction_T_min 0.6959
_exptl_absorpt_correction_type multi-scan
_exptl_absorpt_process_details
;
SADABS-2014/5 (Bruker,2014/5) was used for absorption correction.
wR2(int) was 0.0795 before and 0.0570 after correction.
The Ratio of minimum to maximum transmission is 0.9317.
The \l/2 correction factor is Not present.
;
_exptl_crystal_colour green
_exptl_crystal_colour_primary green
_exptl_crystal_density_diffrn 1.331
_exptl_crystal_density_meas ?
_exptl_crystal_description slab
_exptl_crystal_F_000 3168
_exptl_crystal_size_max 0.2
_exptl_crystal_size_mid 0.2
_exptl_crystal_size_min 0.07
_refine_diff_density_max 1.416
_refine_diff_density_min -1.279
_refine_diff_density_rms 0.092
_refine_ls_extinction_method none
_refine_ls_goodness_of_fit_ref 1.075
_refine_ls_hydrogen_treatment constr
_refine_ls_matrix_type full
_refine_ls_number_parameters 1727
_refine_ls_number_reflns 46404
_refine_ls_number_restraints 0
_refine_ls_restrained_S_all 1.075
_refine_ls_R_factor_all 0.0948
_refine_ls_R_factor_gt 0.0572
_refine_ls_shift/su_max 0.006
_refine_ls_shift/su_mean 0.000
_refine_ls_structure_factor_coef Fsqd
_refine_ls_weighting_details 'w=1/[\s^2^(Fo^2^)+(0.0409P)^2^+14.9482P] where P=(Fo^2^+2Fc^2^)/3'
_refine_ls_weighting_scheme calc
_refine_ls_wR_factor_gt 0.1257
_refine_ls_wR_factor_ref 0.1381
_reflns_Friedel_coverage 0.000
_reflns_number_gt 32344
_reflns_number_total 46404
_reflns_threshold_expression 'I > 2\s(I)'
_cod_data_source_file om7b00189_si_003.cif
_cod_data_source_block 11
_cod_depositor_comments
;
The following automatic conversions were performed:

data item '_exptl_crystal_density_meas' value 'not measured' was
changed to '?' -- the value is perceived as not measured.

Automatic conversion script
Id: cif_fix_values 6909 2019-04-08 15:41:33Z antanas 
;
_cod_database_code 4089297
_shelxl_version_number 2014-3
_shelx_space_group_comment
;
The symmetry employed for this shelxl refinement is uniquely defined
by the following loop, which should always be used as a source of
symmetry information in preference to the above space-group names.
They are only intended as comments.
;
_shelx_estimated_absorpt_t_max 0.956
_shelx_estimated_absorpt_t_min 0.882
_olex2_refinement_description
;
1. Fixed Uiso
 At 1.2 times of:
  All C(H) groups
 At 1.5 times of:
  All C(H,H,H) groups
2. Uiso/Uaniso restraints and constraints
All non-hydrogen atoms have similar U: within 2A with sigma of 0.04 and sigma
for terminal atoms of 0.08
3. Rigid body (RIGU) restrains
 All non-hydrogen atoms
 with sigma for 1-2 distances of 0.004 and sigma for 1-3 distances of 0.004
4. Others
 Sof(C0AA)=Sof(H0AB)=Sof(H0AC)=Sof(H0AD)=1-FVAR(1)
 Sof(Cl00)=FVAR(1)
 Sof(C)=Sof(HA)=Sof(HB)=Sof(HC)=1-FVAR(2)
 Sof(Cl01)=FVAR(2)
5.a Aromatic/amide H refined with riding coordinates:
 C00X(H00X), C011(H011), C012(H012), C018(H018), C019(H019), C01B(H01B),
 C01D(H01K), C01G(H01G), C01I(H01I), C01J(H01J), C01M(H01M), C01N(H01N),
 C01O(H01O), C01P(H01P), C01Q(H01Q), C01R(H01R), C01S(H01S), C01T(H01T),
 C01U(H01U), C01V(H01V), C01W(H01W), C01X(H01X), C01Y(H01Y), C021(H021),
 C023(H023), C025(H025), C026(H026), C027(H027), C028(H028), C02A(H02E),
 C02B(H02G), C02C(H02C), C02D(H02H), C02E(H02I), C02F(H02F), C02G(H02J),
 C02I(H02L), C02K(H02K), C02L(H02M), C02O(H02O), C02P(H02P), C02Q(H02Q),
 C02S(H02S), C02T(H02T), C02U(H02U), C02V(H02V), C02W(H02W), C02X(H02X),
 C02Y(H02Y), C02Z(H02Z), C031(H031), C032(H032), C033(H033), C034(H034),
 C035(H035), C036(H036), C037(H037), C038(H038), C039(H039), C03A(H03D),
 C03B(H03F), C03C(H03), C03E(H03E), C03F(H03I), C03G(H03G), C03H(H03H),
 C03I(H03K), C03J(H03J), C03M(H03M), C03N(H03T), C03O(H0AA), C03P(H03P),
 C03Q(H03Q), C03R(H03R), C03S(H03S), C03T(H03U), C03U(H03V), C03V(H03X),
 C03W(H03W), C03X(H03Y), C03Y(H03Z), C03Z(H1AA), C040(H040), C041(H041),
 C042(H042), C043(H043), C044(H044), C045(H045), C046(H046), C048(H048),
 C049(H049), C04B(H04E), C04C(H04C), C04D(H04F), C04E(H04O), C04G(H04G),
 C04H(H04H), C04I(H04L), C04K(H04M), C04L(H04V), C04N(H04N), C04O(H04),
 C04P(H2AA), C04Q(H04Q), C04S(H04W), C04T(H04T), C04U(H04U), C04V(H3AA),
 C04X(H04X), C04Y(H04Y), C04Z(H04Z), C050(H050), C051(H051), C053(H053),
 C054(H054), C055(H055)
5.b Idealised Me refined as rotating group:
 C01A(H01E,H01F,H01H), C01F(H01A,H01C,H01D), C02N(H02A,H02B,H02D), C03D(H03A,
 H03B,H03C), C03L(H03L,H03N,H03O), C04F(H04I,H04J,H04K), C04M(H04P,H04R,H04S),
 C04R(H04A,H04B,H04D), C052(H05D,H05E,H05F), C056(H05J,H05K,H05L), C057(H05G,
 H05H,H05I), C058(H05A,H05B,H05C), C0AA(H0AB,H0AC,H0AD), C(HA,HB,HC)
;
_olex2_submission_special_instructions 'No special instructions were received'

loop_
_space_group_symop_operation_xyz
'x, y, z'
'-x, -y, -z'

loop_
_atom_site_label
_atom_site_type_symbol
_atom_site_fract_x
_atom_site_fract_y
_atom_site_fract_z
_atom_site_U_iso_or_equiv
_atom_site_adp_type
_atom_site_occupancy
_atom_site_site_symmetry_order
_atom_site_calc_flag
_atom_site_refinement_flags_posn
_atom_site_refinement_flags_occupancy
_atom_site_disorder_assembly
_atom_site_disorder_group
Cr4 Cr 0.24808(3) 0.61349(2) 0.65120(2) 0.00988(8) Uani 1 1 d . . . .
Cr1 Cr -0.23906(3) 0.88929(2) 0.84267(2) 0.01082(8) Uani 1 1 d . . . .
Cr3 Cr 0.25146(3) 0.61227(2) 0.77052(2) 0.01068(8) Uani 1 1 d . . . .
Cr2 Cr -0.24748(3) 0.88764(2) 0.72444(2) 0.01095(8) Uani 1 1 d . . . .
Cl5 Cl 0.24305(4) 0.52039(3) 0.74102(3) 0.01345(11) Uani 1 1 d . . . .
Cl2 Cl -0.23651(4) 0.98088(3) 0.75121(3) 0.01431(12) Uani 1 1 d . . . .
Cl4 Cl 0.13416(4) 0.65354(3) 0.70015(3) 0.01512(12) Uani 1 1 d . . . .
Cl3 Cl -0.12909(4) 0.84604(3) 0.79410(3) 0.01583(12) Uani 1 1 d . . . .
Cl1 Cl -0.36221(4) 0.85752(3) 0.79868(3) 0.01459(12) Uani 1 1 d . . . .
Cl6 Cl 0.36878(4) 0.64462(3) 0.69739(3) 0.01395(12) Uani 1 1 d . . . .
P7 P 0.15782(4) 0.56219(3) 0.59897(3) 0.01047(12) Uani 1 1 d . . . .
P8 P 0.34479(4) 0.56424(3) 0.59594(3) 0.01018(12) Uani 1 1 d . . . .
P6 P 0.35157(4) 0.56473(3) 0.85542(3) 0.01208(12) Uani 1 1 d . . . .
P1 P -0.33330(4) 0.94124(3) 0.89577(3) 0.01273(13) Uani 1 1 d . . . .
P2 P -0.14708(4) 0.93062(3) 0.90370(3) 0.01187(12) Uani 1 1 d . . . .
P3 P -0.34775(4) 0.93912(3) 0.63995(3) 0.01184(12) Uani 1 1 d . . . .
P4 P -0.16221(4) 0.92774(3) 0.63201(3) 0.01200(12) Uani 1 1 d . . . .
P5 P 0.16494(4) 0.57059(3) 0.86299(3) 0.01117(12) Uani 1 1 d . . . .
Cl7 Cl -0.25574(6) 0.28092(4) 0.93633(4) 0.03451(18) Uani 1 1 d . . . .
Cl11 Cl 0.28317(6) 0.29133(4) 0.66153(4) 0.03408(18) Uani 1 1 d . . . .
Cl12 Cl 0.24990(6) 0.20484(5) 0.57322(4) 0.0408(2) Uani 1 1 d . . . .
Cl9 Cl -0.38952(6) 0.26204(4) 0.82822(4) 0.0382(2) Uani 1 1 d . . . .
Al2 Al 0.22577(6) 0.20569(4) 0.66036(4) 0.02346(19) Uani 1 1 d . . . .
Cl13 Cl 0.08112(5) 0.21018(4) 0.67534(4) 0.0439(2) Uani 1 1 d . . . .
Cl8 Cl -0.22578(7) 0.37680(5) 0.79104(5) 0.0496(3) Uani 1 1 d . . . .
Al1 Al -0.25341(7) 0.28164(5) 0.84716(4) 0.0282(2) Uani 1 1 d . . . .
N4 N 0.25308(14) 0.53930(10) 0.56958(9) 0.0117(4) Uani 1 1 d . . . .
N3 N 0.26095(14) 0.54286(10) 0.90347(9) 0.0118(4) Uani 1 1 d . . . .
N2 N -0.25715(14) 0.96006(10) 0.59184(9) 0.0123(4) Uani 1 1 d . . . .
N1 N -0.24279(14) 0.95332(11) 0.93239(9) 0.0147(4) Uani 1 1 d . . . .
Cl10 Cl -0.1718(8) 0.2124(7) 0.8414(6) 0.055(3) Uani 0.234(7) 1 d . P A 1
C14 C -0.38695(18) 1.01655(13) 0.85488(12) 0.0171(5) Uani 1 1 d . . . .
C124 C 0.38202(18) 0.44294(13) 0.67571(11) 0.0169(5) Uani 1 1 d . . . .
H124 H 0.3177 0.4394 0.6811 0.020 Uiso 1 1 calc R . . .
C76 C 0.42744(17) 0.49722(13) 0.86751(11) 0.0152(5) Uani 1 1 d . . . .
C45 C -0.41871(17) 1.00898(12) 0.62974(11) 0.0148(5) Uani 1 1 d . . . .
C119 C 0.41858(17) 0.49741(12) 0.63410(11) 0.0133(5) Uani 1 1 d . . . .
C15 C -0.3343(2) 1.06716(14) 0.82078(13) 0.0229(6) Uani 1 1 d . . . .
H15 H -0.2696 1.0632 0.8220 0.027 Uiso 1 1 calc R . . .
C120 C 0.51317(18) 0.50203(14) 0.62774(12) 0.0201(6) Uani 1 1 d . . . .
H120 H 0.5391 0.5386 0.5996 0.024 Uiso 1 1 calc R . . .
Cl14 Cl 0.2778(3) 0.1281(2) 0.7220(3) 0.0431(14) Uani 0.314(12) 1 d . P B 1
C113 C 0.41511(17) 0.61292(12) 0.53556(11) 0.0146(5) Uani 1 1 d . . . .
C101 C 0.07763(17) 0.59905(13) 0.54035(11) 0.0153(5) Uani 1 1 d . . . .
C26 C -0.07336(17) 0.99781(12) 0.87841(11) 0.0153(5) Uani 1 1 d . . . .
C39 C -0.42195(18) 0.88819(13) 0.62024(12) 0.0170(5) Uani 1 1 d . . . .
C19 C -0.4823(2) 1.02253(16) 0.85235(13) 0.0261(6) Uani 1 1 d . . . .
H19 H -0.5191 0.9884 0.8752 0.031 Uiso 1 1 calc R . . .
C21 C 0.01194(19) 0.86938(14) 0.95770(13) 0.0217(6) Uani 1 1 d . . . .
H21 H 0.0430 0.8974 0.9244 0.026 Uiso 1 1 calc R . . .
C154 C -0.25058(19) 0.80274(12) 0.71127(12) 0.0182(5) Uani 1 1 d . . . .
H15G H -0.1880 0.7874 0.7089 0.027 Uiso 1 1 calc GR . . .
H15H H -0.2821 0.8091 0.6747 0.027 Uiso 1 1 calc GR . . .
H15I H -0.2831 0.7717 0.7440 0.027 Uiso 1 1 calc GR . . .
C99 C 0.22042(18) 0.54194(13) 0.47084(11) 0.0180(5) Uani 1 1 d . . . .
H99 H 0.1995 0.5844 0.4605 0.022 Uiso 1 1 calc R . . .
C70 C 0.42042(18) 0.61902(13) 0.87433(12) 0.0172(5) Uani 1 1 d . . . .
C60 C 0.05529(19) 1.07865(14) 0.59896(13) 0.0236(6) Uani 1 1 d . . . .
H60 H 0.0996 1.1102 0.5925 0.028 Uiso 1 1 calc R . . .
C20 C -0.08291(18) 0.87511(13) 0.96327(11) 0.0162(5) Uani 1 1 d . . . .
C155 C 0.25223(19) 0.69702(12) 0.78472(12) 0.0172(5) Uani 1 1 d . . . .
H15A H 0.2860 0.7283 0.7529 0.026 Uiso 1 1 calc GR . . .
H15B H 0.2817 0.6903 0.8220 0.026 Uiso 1 1 calc GR . . .
H15C H 0.1893 0.7123 0.7860 0.026 Uiso 1 1 calc GR . . .
C78 C 0.4586(2) 0.39702(14) 0.85665(12) 0.0237(6) Uani 1 1 d . . . .
H78 H 0.4411 0.3649 0.8431 0.028 Uiso 1 1 calc R . . .
C94 C 0.25358(17) 0.50909(13) 0.52655(11) 0.0143(5) Uani 1 1 d . . . .
C112 C 0.12522(19) 0.43131(13) 0.65418(12) 0.0190(5) Uani 1 1 d . . . .
H112 H 0.1817 0.4233 0.6381 0.023 Uiso 1 1 calc R . . .
C77 C 0.40244(19) 0.44965(14) 0.84751(13) 0.0211(6) Uani 1 1 d . . . .
H77 H 0.3465 0.4535 0.8275 0.025 Uiso 1 1 calc R . . .
C32 C -0.25711(16) 1.00342(12) 0.53153(11) 0.0131(5) Uani 1 1 d . . . .
C66 C 0.25426(18) 0.41319(13) 1.08001(11) 0.0171(5) Uani 1 1 d . . . .
C91 C -0.04425(19) 0.41273(14) 0.90716(13) 0.0220(6) Uani 1 1 d . . . .
H91 H -0.0879 0.3804 0.9161 0.026 Uiso 1 1 calc R . . .
C121 C 0.5699(2) 0.45329(15) 0.66249(14) 0.0270(7) Uani 1 1 d . . . .
H121 H 0.6343 0.4569 0.6582 0.032 Uiso 1 1 calc R . . .
C44 C -0.46723(19) 0.84188(13) 0.66535(13) 0.0211(6) Uani 1 1 d . . . .
H44 H -0.4583 0.8380 0.7048 0.025 Uiso 1 1 calc R . . .
C62 C -0.04680(18) 1.02216(13) 0.56074(12) 0.0188(5) Uani 1 1 d . . . .
H62 H -0.0707 1.0143 0.5284 0.023 Uiso 1 1 calc R . . .
C79 C 0.5405(2) 0.39129(15) 0.88557(13) 0.0247(6) Uani 1 1 d . . . .
H79 H 0.5788 0.3551 0.8921 0.030 Uiso 1 1 calc R . . .
C59 C 0.02705(19) 1.04321(14) 0.65571(13) 0.0231(6) Uani 1 1 d . . . .
H59 H 0.0530 1.0499 0.6880 0.028 Uiso 1 1 calc R . . .
C85 C 0.0188(2) 0.71965(14) 0.92138(14) 0.0251(6) Uani 1 1 d . . . .
H85 H -0.0116 0.7512 0.9322 0.030 Uiso 1 1 calc R . . .
C31 C -0.03616(19) 1.02035(14) 0.91886(12) 0.0208(6) Uani 1 1 d . . . .
H31 H -0.0479 0.9992 0.9595 0.025 Uiso 1 1 calc R . . .
C65 C 0.23599(19) 0.47701(13) 1.06707(12) 0.0191(5) Uani 1 1 d . . . .
H65 H 0.2205 0.4914 1.0979 0.023 Uiso 1 1 calc R . . .
C106 C 0.00945(18) 0.56328(14) 0.52935(12) 0.0187(5) Uani 1 1 d . . . .
H106 H 0.0024 0.5205 0.5543 0.022 Uiso 1 1 calc R . . .
C108 C 0.01502(19) 0.50431(14) 0.66946(12) 0.0191(5) Uani 1 1 d . . . .
H108 H -0.0034 0.5463 0.6643 0.023 Uiso 1 1 calc R . . .
C64 C 0.23986(19) 0.52027(13) 1.00972(11) 0.0180(5) Uani 1 1 d . . . .
H64 H 0.2274 0.5637 1.0018 0.022 Uiso 1 1 calc R . . .
C90 C -0.01381(19) 0.44247(14) 0.84987(13) 0.0230(6) Uani 1 1 d . . . .
H90 H -0.0371 0.4306 0.8196 0.028 Uiso 1 1 calc R . . .
C51 C -0.11005(18) 0.87142(12) 0.60355(11) 0.0162(5) Uani 1 1 d . . . .
C1 C -0.24565(18) 0.98658(15) 0.97287(13) 0.0227(6) Uani 1 1 d . . . .
C93 C 0.05228(18) 0.47777(13) 0.93831(11) 0.0172(5) Uani 1 1 d . . . .
H93 H 0.0740 0.4904 0.9684 0.021 Uiso 1 1 calc R . . .
C63 C 0.26208(17) 0.49952(12) 0.96422(11) 0.0133(5) Uani 1 1 d . . . .
C111 C 0.0712(2) 0.38111(14) 0.68761(12) 0.0225(6) Uani 1 1 d . . . .
H111 H 0.0908 0.3390 0.6944 0.027 Uiso 1 1 calc R . . .
C35 C -0.24763(19) 1.09032(14) 0.41566(11) 0.0196(6) Uani 1 1 d . . . .
C118 C 0.43441(18) 0.59800(14) 0.48554(12) 0.0203(6) Uani 1 1 d . . . .
H118 H 0.4096 0.5615 0.4821 0.024 Uiso 1 1 calc R . . .
C50 C -0.5088(2) 1.01372(14) 0.61189(13) 0.0237(6) Uani 1 1 d . . . .
H50 H -0.5347 0.9802 0.6036 0.028 Uiso 1 1 calc R . . .
C22 C 0.0605(2) 0.82287(15) 1.00072(15) 0.0273(7) Uani 1 1 d . . . .
H22 H 0.1248 0.8188 0.9966 0.033 Uiso 1 1 calc R . . .
C75 C 0.47432(18) 0.66013(13) 0.82955(12) 0.0189(5) Uani 1 1 d . . . .
H75 H 0.4731 0.6589 0.7913 0.023 Uiso 1 1 calc R . . .
C8 C -0.41952(18) 0.89936(14) 0.94818(12) 0.0184(5) Uani 1 1 d . . . .
C56 C -0.16254(19) 0.83682(13) 0.57954(12) 0.0187(5) Uani 1 1 d . . . .
H56 H -0.2261 0.8457 0.5742 0.022 Uiso 1 1 calc R . . .
C58 C -0.03932(18) 0.99784(13) 0.66501(12) 0.0186(5) Uani 1 1 d . . . .
H58 H -0.0588 0.9737 0.7037 0.022 Uiso 1 1 calc R . . .
C114 C 0.45493(19) 0.66556(13) 0.54063(13) 0.0213(6) Uani 1 1 d . . . .
H114 H 0.4433 0.6755 0.5746 0.026 Uiso 1 1 calc R . . .
C33 C -0.26177(19) 1.06797(13) 0.51984(12) 0.0179(5) Uani 1 1 d . . . .
H33 H -0.2678 1.0829 0.5512 0.021 Uiso 1 1 calc R . . .
C13 C -0.45018(19) 0.91986(17) 0.99292(13) 0.0266(7) Uani 1 1 d . . . .
H13 H -0.4260 0.9567 0.9962 0.032 Uiso 1 1 calc R . . .
C122 C 0.5326(2) 0.39959(15) 0.70328(13) 0.0252(6) Uani 1 1 d . . . .
H122 H 0.5714 0.3666 0.7272 0.030 Uiso 1 1 calc R . . .
C37 C -0.24664(19) 0.98204(13) 0.48499(12) 0.0188(5) Uani 1 1 d . . . .
H37 H -0.2428 0.9382 0.4923 0.023 Uiso 1 1 calc R . . .
C57 C -0.07723(17) 0.98777(12) 0.61757(11) 0.0143(5) Uani 1 1 d . . . .
C27 C -0.0544(2) 1.02889(14) 0.81892(12) 0.0236(6) Uani 1 1 d . . . .
H27 H -0.0790 1.0142 0.7909 0.028 Uiso 1 1 calc R . . .
C97 C 0.24921(19) 0.45090(16) 0.44422(13) 0.0243(6) Uani 1 1 d . . . .
C81 C 0.51081(19) 0.49078(14) 0.89608(13) 0.0221(6) Uani 1 1 d . . . .
H81 H 0.5293 0.5227 0.9096 0.026 Uiso 1 1 calc R . . .
C61 C 0.01845(19) 1.06786(14) 0.55169(13) 0.0228(6) Uani 1 1 d . . . .
H61 H 0.0381 1.0919 0.5130 0.027 Uiso 1 1 calc R . . .
C88 C 0.08435(16) 0.50727(12) 0.88052(11) 0.0127(5) Uani 1 1 d . . . .
C69 C 0.2504(2) 0.36668(14) 1.14229(12) 0.0218(6) Uani 1 1 d . . . .
H69A H 0.2987 0.3757 1.1649 0.033 Uiso 1 1 calc GR . . .
H69B H 0.2592 0.3238 1.1425 0.033 Uiso 1 1 calc GR . . .
H69C H 0.1908 0.3704 1.1598 0.033 Uiso 1 1 calc GR . . .
C68 C 0.27987(19) 0.43595(13) 0.97632(12) 0.0190(5) Uani 1 1 d . . . .
H68 H 0.2943 0.4214 0.9454 0.023 Uiso 1 1 calc R . . .
C36 C -0.2419(2) 1.02580(14) 0.42776(12) 0.0219(6) Uani 1 1 d . . . .
H36 H -0.2345 1.0111 0.3963 0.026 Uiso 1 1 calc R . . .
C96 C 0.28476(19) 0.41955(15) 0.49879(13) 0.0234(6) Uani 1 1 d . . . .
H96 H 0.3082 0.3778 0.5083 0.028 Uiso 1 1 calc R . . .
C82 C 0.10752(18) 0.62663(12) 0.88988(11) 0.0144(5) Uani 1 1 d . . . .
C89 C 0.05082(18) 0.48957(13) 0.83650(12) 0.0181(5) Uani 1 1 d . . . .
H89 H 0.0718 0.5095 0.7973 0.022 Uiso 1 1 calc R . . .
C29 C 0.0365(2) 1.10378(15) 0.84104(14) 0.0271(7) Uani 1 1 d . . . .
H29 H 0.0737 1.1399 0.8282 0.033 Uiso 1 1 calc R . . .
C87 C 0.15629(18) 0.66281(12) 0.91425(11) 0.0163(5) Uani 1 1 d . . . .
H87 H 0.2203 0.6561 0.9195 0.020 Uiso 1 1 calc R . . .
C103 C 0.0296(2) 0.68834(15) 0.45589(14) 0.0299(7) Uani 1 1 d . . . .
H103 H 0.0368 0.7309 0.4306 0.036 Uiso 1 1 calc R . . .
C67 C 0.2766(2) 0.39362(14) 1.03373(12) 0.0209(6) Uani 1 1 d . . . .
H67 H 0.2899 0.3503 1.0416 0.025 Uiso 1 1 calc R . . .
C98 C 0.21796(19) 0.51254(15) 0.43028(12) 0.0231(6) Uani 1 1 d . . . .
H98 H 0.1945 0.5350 0.3924 0.028 Uiso 1 1 calc R . . .
C46 C -0.3827(2) 1.05896(13) 0.64214(12) 0.0212(6) Uani 1 1 d . . . .
H46 H -0.3215 1.0561 0.6549 0.025 Uiso 1 1 calc R . . .
C136 C 0.6046(2) 0.57461(18) 0.73498(16) 0.0356(8) Uani 1 1 d . . . .
H136 H 0.5430 0.5617 0.7383 0.043 Uiso 1 1 calc R . . .
C107 C 0.09690(17) 0.49275(12) 0.64430(11) 0.0140(5) Uani 1 1 d . . . .
C105 C -0.04792(19) 0.59017(14) 0.48206(12) 0.0226(6) Uani 1 1 d . . . .
H105 H -0.0936 0.5656 0.4744 0.027 Uiso 1 1 calc R . . .
C2 C -0.2420(2) 1.05181(17) 0.95197(16) 0.0323(8) Uani 1 1 d . . . .
H2 H -0.2358 1.0747 0.9111 0.039 Uiso 1 1 calc R . . .
C117 C 0.4901(2) 0.63714(15) 0.44118(13) 0.0248(6) Uani 1 1 d . . . .
H117 H 0.5025 0.6277 0.4071 0.030 Uiso 1 1 calc R . . .
C16 C -0.3754(2) 1.12310(15) 0.78521(15) 0.0323(7) Uani 1 1 d . . . .
H16 H -0.3389 1.1574 0.7623 0.039 Uiso 1 1 calc R . . .
C71 C 0.4237(2) 0.62049(16) 0.93012(13) 0.0282(7) Uani 1 1 d . . . .
H71 H 0.3877 0.5924 0.9607 0.034 Uiso 1 1 calc R . . .
C95 C 0.28728(18) 0.44777(13) 0.54071(12) 0.0186(5) Uani 1 1 d . . . .
H95 H 0.3117 0.4253 0.5783 0.022 Uiso 1 1 calc R . . .
C144 C 0.1977(2) 0.34958(15) 0.83078(13) 0.0258(6) Uani 1 1 d . . . .
H144 H 0.1591 0.3802 0.8038 0.031 Uiso 1 1 calc R . . .
C6 C -0.2533(2) 0.9530(2) 1.03269(14) 0.0349(8) Uani 1 1 d . . . .
H6 H -0.2554 0.9083 1.0475 0.042 Uiso 1 1 calc R . . .
C123 C 0.4391(2) 0.39406(14) 0.70907(12) 0.0207(6) Uani 1 1 d . . . .
H123 H 0.4136 0.3566 0.7360 0.025 Uiso 1 1 calc R . . .
C52 C -0.0173(2) 0.85670(14) 0.61236(13) 0.0231(6) Uani 1 1 d . . . .
H52 H 0.0191 0.8799 0.6287 0.028 Uiso 1 1 calc R . . .
C25 C -0.1270(2) 0.83367(14) 1.01292(12) 0.0229(6) Uani 1 1 d . . . .
H25 H -0.1914 0.8367 1.0170 0.028 Uiso 1 1 calc R . . .
C135 C 0.6263(2) 0.63624(17) 0.70287(15) 0.0316(7) Uani 1 1 d . . . .
H135 H 0.5795 0.6661 0.6844 0.038 Uiso 1 1 calc R . . .
C156 C 0.24684(18) 0.69887(12) 0.58043(11) 0.0158(5) Uani 1 1 d . . . .
H15D H 0.1842 0.7159 0.5737 0.024 Uiso 1 1 calc GR . . .
H15E H 0.2702 0.6921 0.5454 0.024 Uiso 1 1 calc GR . . .
H15F H 0.2855 0.7288 0.5889 0.024 Uiso 1 1 calc GR . . .
C102 C 0.0875(2) 0.66107(14) 0.50309(13) 0.0239(6) Uani 1 1 d . . . .
H102 H 0.1345 0.6854 0.5099 0.029 Uiso 1 1 calc R . . .
C30 C 0.0176(2) 1.07326(14) 0.90011(13) 0.0236(6) Uani 1 1 d . . . .
H30 H 0.0417 1.0887 0.9278 0.028 Uiso 1 1 calc R . . .
C109 C -0.0395(2) 0.45410(15) 0.70207(13) 0.0241(6) Uani 1 1 d . . . .
H109 H -0.0960 0.4619 0.7182 0.029 Uiso 1 1 calc R . . .
C110 C -0.0111(2) 0.39283(15) 0.71091(13) 0.0245(6) Uani 1 1 d . . . .
H110 H -0.0484 0.3587 0.7331 0.029 Uiso 1 1 calc R . . .
C18 C -0.5227(2) 1.07862(18) 0.81633(16) 0.0370(8) Uani 1 1 d . . . .
H18 H -0.5873 1.0827 0.8144 0.044 Uiso 1 1 calc R . . .
C92 C -0.01088(19) 0.43025(14) 0.95148(12) 0.0209(6) Uani 1 1 d . . . .
H92 H -0.0313 0.4097 0.9907 0.025 Uiso 1 1 calc R . . .
C133 C 0.7865(2) 0.61247(15) 0.72472(13) 0.0261(6) Uani 1 1 d . . . .
C153 C -0.24043(18) 0.80434(12) 0.91448(11) 0.0159(5) Uani 1 1 d . . . .
H15J H -0.2686 0.7719 0.9033 0.024 Uiso 1 1 calc GR . . .
H15K H -0.2757 0.8101 0.9467 0.024 Uiso 1 1 calc GR . . .
H15L H -0.1777 0.7912 0.9271 0.024 Uiso 1 1 calc GR . . .
C72 C 0.4793(3) 0.66291(17) 0.94167(15) 0.0364(8) Uani 1 1 d . . . .
H72 H 0.4816 0.6638 0.9800 0.044 Uiso 1 1 calc R . . .
C34 C -0.2577(2) 1.11061(13) 0.46260(12) 0.0211(6) Uani 1 1 d . . . .
H34 H -0.2619 1.1545 0.4553 0.025 Uiso 1 1 calc R . . .
C143 C 0.2066(2) 0.34922(15) 0.88720(14) 0.0274(7) Uani 1 1 d . . . .
H143 H 0.1737 0.3792 0.8990 0.033 Uiso 1 1 calc R . . .
C104 C -0.0389(2) 0.65238(15) 0.44623(13) 0.0257(6) Uani 1 1 d . . . .
H104 H -0.0798 0.6708 0.4147 0.031 Uiso 1 1 calc R . . .
C74 C 0.52931(19) 0.70244(14) 0.84095(13) 0.0222(6) Uani 1 1 d . . . .
H74 H 0.5656 0.7305 0.8105 0.027 Uiso 1 1 calc R . . .
C80 C 0.5665(2) 0.43810(16) 0.90479(14) 0.0294(7) Uani 1 1 d . . . .
H80 H 0.6230 0.4342 0.9241 0.035 Uiso 1 1 calc R . . .
C73 C 0.5314(2) 0.70385(15) 0.89692(15) 0.0291(7) Uani 1 1 d . . . .
H73 H 0.5690 0.7332 0.9046 0.035 Uiso 1 1 calc R . . .
C48 C -0.5250(2) 1.11671(15) 0.61766(14) 0.0275(7) Uani 1 1 d . . . .
H48 H -0.5611 1.1534 0.6131 0.033 Uiso 1 1 calc R . . .
C53 C 0.0225(2) 0.80842(15) 0.59743(15) 0.0302(7) Uani 1 1 d . . . .
H53 H 0.0855 0.7981 0.6044 0.036 Uiso 1 1 calc R . . .
C12 C -0.5164(2) 0.8858(2) 1.03254(14) 0.0370(9) Uani 1 1 d . . . .
H12 H -0.5365 0.8989 1.0635 0.044 Uiso 1 1 calc R . . .
C83 C 0.01396(19) 0.63828(13) 0.88072(12) 0.0197(6) Uani 1 1 d . . . .
H83 H -0.0198 0.6143 0.8639 0.024 Uiso 1 1 calc R . . .
C49 C -0.5614(2) 1.06772(15) 0.60608(15) 0.0288(7) Uani 1 1 d . . . .
H49 H -0.6230 1.0706 0.5940 0.035 Uiso 1 1 calc R . . .
C41 C -0.4940(2) 0.85302(19) 0.55042(16) 0.0382(9) Uani 1 1 d . . . .
H41 H -0.5035 0.8568 0.5111 0.046 Uiso 1 1 calc R . . .
C150 C 0.1749(2) 0.84273(15) 0.39088(15) 0.0297(7) Uani 1 1 d . . . .
H150 H 0.1515 0.8750 0.4035 0.036 Uiso 1 1 calc R . . .
C42 C -0.5376(2) 0.80643(16) 0.59607(16) 0.0306(7) Uani 1 1 d . . . .
H42 H -0.5760 0.7779 0.5879 0.037 Uiso 1 1 calc R . . .
C84 C -0.0297(2) 0.68519(15) 0.89634(14) 0.0263(6) Uani 1 1 d . . . .
H84 H -0.0932 0.6934 0.8897 0.032 Uiso 1 1 calc R . . .
C54 C -0.0298(2) 0.77538(15) 0.57246(14) 0.0304(7) Uani 1 1 d . . . .
H54 H -0.0021 0.7430 0.5615 0.036 Uiso 1 1 calc R . . .
C43 C -0.5254(2) 0.80137(14) 0.65317(15) 0.0267(7) Uani 1 1 d . . . .
H43 H -0.5568 0.7702 0.6841 0.032 Uiso 1 1 calc R . . .
C138 C 0.7633(2) 0.55063(16) 0.75780(13) 0.0290(7) Uani 1 1 d . . . .
H138 H 0.8096 0.5209 0.7775 0.035 Uiso 1 1 calc R . . .
C24 C -0.0772(2) 0.78802(15) 1.05642(14) 0.0303(7) Uani 1 1 d . . . .
H24 H -0.1075 0.7609 1.0906 0.036 Uiso 1 1 calc R . . .
C47 C -0.4354(2) 1.11265(14) 0.63595(13) 0.0251(6) Uani 1 1 d . . . .
H47 H -0.4101 1.1464 0.6442 0.030 Uiso 1 1 calc R . . .
C4 C -0.2559(2) 1.0516(2) 1.04995(19) 0.0479(11) Uani 1 1 d . . . .
C128 C 0.3728(3) 0.85569(18) 0.79908(16) 0.0414(9) Uani 1 1 d . . . .
H128 H 0.4172 0.8233 0.8159 0.050 Uiso 1 1 calc R . . .
C9 C -0.4581(2) 0.84703(15) 0.94235(13) 0.0268(7) Uani 1 1 d . . . .
H9 H -0.4388 0.8337 0.9114 0.032 Uiso 1 1 calc R . . .
C140 C 0.3030(2) 0.26026(15) 0.85262(14) 0.0261(6) Uani 1 1 d . . . .
C23 C 0.0157(2) 0.78201(15) 1.05002(15) 0.0317(7) Uani 1 1 d . . . .
H23 H 0.0492 0.7500 1.0792 0.038 Uiso 1 1 calc R . . .
C115 C 0.5114(2) 0.70343(15) 0.49640(15) 0.0289(7) Uani 1 1 d . . . .
H115 H 0.5389 0.7389 0.5004 0.035 Uiso 1 1 calc R . . .
C17 C -0.4695(3) 1.12892(17) 0.78311(16) 0.0383(9) Uani 1 1 d . . . .
H17 H -0.4978 1.1673 0.7589 0.046 Uiso 1 1 calc R . . .
C134 C 0.7177(2) 0.65488(15) 0.69741(14) 0.0280(7) Uani 1 1 d . . . .
H134 H 0.7323 0.6972 0.6746 0.034 Uiso 1 1 calc R . . .
C38 C -0.2431(2) 1.13702(16) 0.35360(12) 0.0297(7) Uani 1 1 d . . . .
H38A H -0.1854 1.1309 0.3352 0.045 Uiso 1 1 calc GR . . .
H38B H -0.2467 1.1800 0.3538 0.045 Uiso 1 1 calc GR . . .
H38C H -0.2942 1.1306 0.3315 0.045 Uiso 1 1 calc GR . . .
C86 C 0.1116(2) 0.70851(13) 0.93085(12) 0.0207(6) Uani 1 1 d . . . .
H86 H 0.1446 0.7320 0.9486 0.025 Uiso 1 1 calc R . . .
C116 C 0.5276(2) 0.68980(15) 0.44665(14) 0.0278(7) Uani 1 1 d . . . .
H116 H 0.5646 0.7167 0.4160 0.033 Uiso 1 1 calc R . . .
C28 C 0.0009(2) 1.08138(16) 0.80090(13) 0.0318(8) Uani 1 1 d . . . .
H28 H 0.0143 1.1021 0.7604 0.038 Uiso 1 1 calc R . . .
C126 C 0.2142(2) 0.88798(18) 0.78242(14) 0.0335(8) Uani 1 1 d . . . .
C40 C -0.4364(2) 0.89423(16) 0.56245(14) 0.0293(7) Uani 1 1 d . . . .
H40 H -0.4069 0.9264 0.5313 0.035 Uiso 1 1 calc R . . .
C145 C 0.2451(2) 0.30525(15) 0.81396(13) 0.0270(6) Uani 1 1 d . . . .
H145 H 0.2380 0.3055 0.7755 0.032 Uiso 1 1 calc R . . .
C132 C 0.8837(2) 0.63343(19) 0.71883(17) 0.0391(8) Uani 1 1 d . . . .
H13A H 0.9229 0.5985 0.7430 0.059 Uiso 1 1 calc GR . . .
H13B H 0.8881 0.6691 0.7319 0.059 Uiso 1 1 calc GR . . .
H13C H 0.9035 0.6464 0.6778 0.059 Uiso 1 1 calc GR . . .
C3 C -0.2473(2) 1.0838(2) 0.99031(19) 0.0453(10) Uani 1 1 d . . . .
H3 H -0.2450 1.1285 0.9754 0.054 Uiso 1 1 calc R . . .
C149 C 0.2368(2) 0.79842(15) 0.42461(14) 0.0303(7) Uani 1 1 d . . . .
H149 H 0.2566 0.8004 0.4605 0.036 Uiso 1 1 calc R . . .
C127 C 0.2798(3) 0.84203(16) 0.80639(15) 0.0381(9) Uani 1 1 d . . . .
H127 H 0.2617 0.8002 0.8283 0.046 Uiso 1 1 calc R . . .
C55 C -0.1224(2) 0.78928(14) 0.56329(13) 0.0237(6) Uani 1 1 d . . . .
H55 H -0.1580 0.7666 0.5461 0.028 Uiso 1 1 calc R . . .
C100 C 0.2416(2) 0.41757(19) 0.40118(16) 0.0377(8) Uani 1 1 d . . . .
H10A H 0.2843 0.3814 0.4119 0.056 Uiso 1 1 calc GR . . .
H10B H 0.2565 0.4469 0.3617 0.056 Uiso 1 1 calc GR . . .
H10C H 0.1792 0.4029 0.4021 0.056 Uiso 1 1 calc GR . . .
C142 C 0.2638(2) 0.30479(15) 0.92607(13) 0.0270(6) Uani 1 1 d . . . .
H142 H 0.2702 0.3045 0.9646 0.032 Uiso 1 1 calc R . . .
C10 C -0.5252(2) 0.81408(18) 0.98196(16) 0.0384(8) Uani 1 1 d . . . .
H10 H -0.5519 0.7784 0.9779 0.046 Uiso 1 1 calc R . . .
C5 C -0.2578(2) 0.9864(2) 1.07087(16) 0.0471(11) Uani 1 1 d . . . .
H5 H -0.2623 0.9638 1.1118 0.057 Uiso 1 1 calc R . . .
C129 C 0.3995(2) 0.91536(19) 0.76798(17) 0.0404(9) Uani 1 1 d . . . .
H129 H 0.4625 0.9248 0.7629 0.048 Uiso 1 1 calc R . . .
C147 C 0.2415(2) 0.74661(16) 0.35467(14) 0.0319(7) Uani 1 1 d . . . .
C141 C 0.3118(2) 0.26075(15) 0.90898(14) 0.0256(6) Uani 1 1 d . . . .
H141 H 0.3509 0.2306 0.9360 0.031 Uiso 1 1 calc R . . .
C11 C -0.5527(2) 0.8333(2) 1.02687(15) 0.0422(9) Uani 1 1 d . . . .
H11 H -0.5974 0.8101 1.0543 0.051 Uiso 1 1 calc R . . .
C137 C 0.6730(3) 0.53193(16) 0.76221(15) 0.0346(8) Uani 1 1 d . . . .
H137 H 0.6584 0.4894 0.7842 0.042 Uiso 1 1 calc R . . .
C151 C 0.1471(3) 0.83984(18) 0.33869(16) 0.0376(8) Uani 1 1 d . . . .
H151 H 0.1056 0.8709 0.3148 0.045 Uiso 1 1 calc R . . .
C131 C 0.2437(3) 0.94849(17) 0.75073(16) 0.0404(9) Uani 1 1 d . . . .
H131 H 0.1999 0.9812 0.7334 0.048 Uiso 1 1 calc R . . .
C139 C 0.3552(3) 0.21268(18) 0.83437(16) 0.0391(8) Uani 1 1 d . . . .
H13D H 0.3419 0.2198 0.7935 0.059 Uiso 1 1 calc GR . . .
H13E H 0.3369 0.1701 0.8593 0.059 Uiso 1 1 calc GR . . .
H13F H 0.4207 0.2170 0.8385 0.059 Uiso 1 1 calc GR . . .
C148 C 0.2704(2) 0.75071(15) 0.40634(14) 0.0300(7) Uani 1 1 d . . . .
H148 H 0.3136 0.7207 0.4296 0.036 Uiso 1 1 calc R . . .
C130 C 0.3348(3) 0.96184(18) 0.74396(18) 0.0431(9) Uani 1 1 d . . . .
H130 H 0.3533 1.0037 0.7224 0.052 Uiso 1 1 calc R . . .
C152 C 0.1794(3) 0.79175(18) 0.32091(17) 0.0418(9) Uani 1 1 d . . . .
H152 H 0.1589 0.7897 0.2852 0.050 Uiso 1 1 calc R . . .
C125 C 0.1152(3) 0.8736(2) 0.79041(19) 0.0577(13) Uani 1 1 d . . . .
H12A H 0.1076 0.8296 0.8162 0.087 Uiso 1 1 calc GR . . .
H12B H 0.0883 0.8805 0.7523 0.087 Uiso 1 1 calc GR . . .
H12C H 0.0845 0.9014 0.8079 0.087 Uiso 1 1 calc GR . . .
C146 C 0.2767(4) 0.6945(2) 0.33472(18) 0.0574(13) Uani 1 1 d . . . .
H14A H 0.3162 0.7124 0.3001 0.086 Uiso 1 1 calc GR . . .
H14B H 0.2251 0.6740 0.3249 0.086 Uiso 1 1 calc GR . . .
H14C H 0.3117 0.6634 0.3662 0.086 Uiso 1 1 calc GR . . .
C7 C -0.2637(3) 1.0868(3) 1.0920(2) 0.0795(19) Uani 1 1 d . . . .
H7A H -0.2072 1.0805 1.1142 0.119 Uiso 1 1 calc GR . . .
H7B H -0.3152 1.0706 1.1191 0.119 Uiso 1 1 calc GR . . .
H7C H -0.2737 1.1318 1.0698 0.119 Uiso 1 1 calc GR . . .
C158 C -0.1629(10) 0.2197(8) 0.8348(6) 0.059(5) Uani 0.766(7) 1 d . P A 2
H15M H -0.1076 0.2417 0.8158 0.088 Uiso 0.766(7) 1 calc GR P A 2
H15N H -0.1897 0.1997 0.8098 0.088 Uiso 0.766(7) 1 calc GR P A 2
H15O H -0.1471 0.1873 0.8726 0.088 Uiso 0.766(7) 1 calc GR P A 2
C157 C 0.2681(15) 0.1227(9) 0.7230(8) 0.156(19) Uani 0.686(12) 1 d . P B 2
H15P H 0.3333 0.1157 0.7174 0.235 Uiso 0.686(12) 1 calc GR P B 2
H15Q H 0.2336 0.0879 0.7197 0.235 Uiso 0.686(12) 1 calc GR P B 2
H15R H 0.2576 0.1247 0.7618 0.235 Uiso 0.686(12) 1 calc GR P B 2

loop_
_atom_site_aniso_label
_atom_site_aniso_U_11
_atom_site_aniso_U_22
_atom_site_aniso_U_33
_atom_site_aniso_U_23
_atom_site_aniso_U_13
_atom_site_aniso_U_12
Cr4 0.01076(18) 0.01103(19) 0.00871(17) -0.00455(15) 0.00115(14) -0.00195(14)
Cr1 0.01209(18) 0.01198(19) 0.00912(17) -0.00463(15) 0.00109(14) -0.00226(15)
Cr3 0.01231(18) 0.01179(19) 0.00858(17) -0.00437(15) 0.00152(14) -0.00257(15)
Cr2 0.01339(18) 0.01120(19) 0.00856(17) -0.00391(15) 0.00126(14) -0.00185(15)
Cl5 0.0173(3) 0.0124(3) 0.0109(3) -0.0045(2) 0.0012(2) -0.0027(2)
Cl2 0.0194(3) 0.0122(3) 0.0117(3) -0.0047(2) 0.0006(2) -0.0021(2)
Cl4 0.0138(3) 0.0191(3) 0.0144(3) -0.0085(2) 0.0002(2) 0.0020(2)
Cl3 0.0150(3) 0.0185(3) 0.0140(3) -0.0062(2) -0.0002(2) 0.0027(2)
Cl1 0.0136(3) 0.0189(3) 0.0119(3) -0.0061(2) 0.0017(2) -0.0053(2)
Cl6 0.0128(3) 0.0182(3) 0.0117(3) -0.0063(2) 0.0018(2) -0.0058(2)
P7 0.0104(3) 0.0123(3) 0.0096(3) -0.0050(2) 0.0006(2) -0.0014(2)
P8 0.0100(3) 0.0122(3) 0.0088(3) -0.0044(2) 0.0011(2) -0.0021(2)
P6 0.0119(3) 0.0140(3) 0.0111(3) -0.0054(2) 0.0012(2) -0.0035(2)
P1 0.0114(3) 0.0169(3) 0.0116(3) -0.0070(3) 0.0010(2) -0.0023(2)
P2 0.0117(3) 0.0143(3) 0.0104(3) -0.0054(2) 0.0004(2) -0.0024(2)
P3 0.0126(3) 0.0123(3) 0.0110(3) -0.0046(2) 0.0012(2) -0.0033(2)
P4 0.0135(3) 0.0128(3) 0.0099(3) -0.0043(2) 0.0013(2) -0.0013(2)
P5 0.0121(3) 0.0129(3) 0.0092(3) -0.0048(2) 0.0016(2) -0.0022(2)
Cl7 0.0316(4) 0.0412(5) 0.0382(4) -0.0236(4) -0.0155(3) 0.0128(3)
Cl11 0.0399(4) 0.0298(4) 0.0366(4) -0.0169(3) 0.0145(4) -0.0138(3)
Cl12 0.0380(5) 0.0564(6) 0.0359(4) -0.0257(4) -0.0062(4) -0.0054(4)
Cl9 0.0423(5) 0.0391(5) 0.0274(4) -0.0034(4) -0.0074(3) -0.0173(4)
Al2 0.0218(4) 0.0192(4) 0.0266(5) -0.0049(4) -0.0025(4) -0.0009(3)
Cl13 0.0216(4) 0.0382(5) 0.0466(5) 0.0144(4) 0.0024(3) -0.0022(3)
Cl8 0.0440(5) 0.0344(5) 0.0681(7) -0.0161(5) 0.0270(5) -0.0190(4)
Al1 0.0306(5) 0.0233(5) 0.0327(5) -0.0125(4) -0.0074(4) 0.0037(4)
N4 0.0103(9) 0.0161(11) 0.0108(9) -0.0075(8) 0.0012(8) -0.0018(8)
N3 0.0116(9) 0.0146(11) 0.0089(9) -0.0038(8) 0.0017(8) -0.0026(8)
N2 0.0135(10) 0.0130(10) 0.0087(9) -0.0022(8) 0.0012(8) -0.0010(8)
N1 0.0113(10) 0.0227(12) 0.0138(10) -0.0109(9) 0.0007(8) -0.0028(8)
Cl10 0.050(4) 0.057(5) 0.076(7) -0.044(5) -0.039(4) 0.025(3)
C14 0.0194(13) 0.0198(14) 0.0156(12) -0.0105(11) -0.0031(10) 0.0023(10)
C124 0.0175(12) 0.0186(13) 0.0155(12) -0.0072(10) 0.0019(10) -0.0005(10)
C76 0.0139(12) 0.0180(13) 0.0127(11) -0.0046(10) 0.0013(9) 0.0004(10)
C45 0.0150(12) 0.0154(13) 0.0115(11) -0.0023(10) 0.0023(9) 0.0009(10)
C119 0.0152(12) 0.0148(12) 0.0122(11) -0.0077(10) -0.0030(9) 0.0025(9)
C15 0.0243(14) 0.0210(15) 0.0260(15) -0.0120(12) 0.0011(12) 0.0011(11)
C120 0.0172(13) 0.0216(14) 0.0207(13) -0.0067(11) -0.0014(10) 0.0000(11)
Cl14 0.041(3) 0.029(2) 0.052(3) -0.0064(19) -0.0208(18) 0.0128(17)
C113 0.0113(11) 0.0162(13) 0.0140(12) -0.0030(10) 0.0024(9) 0.0000(9)
C101 0.0134(12) 0.0194(13) 0.0110(11) -0.0031(10) -0.0007(9) 0.0018(10)
C26 0.0129(11) 0.0155(13) 0.0175(12) -0.0060(10) -0.0003(9) -0.0027(9)
C39 0.0163(12) 0.0159(13) 0.0206(13) -0.0088(11) 0.0009(10) -0.0039(10)
C19 0.0206(14) 0.0339(17) 0.0254(15) -0.0127(13) -0.0033(12) 0.0025(12)
C21 0.0189(13) 0.0217(15) 0.0267(15) -0.0111(12) -0.0037(11) 0.0005(11)
C154 0.0255(14) 0.0126(13) 0.0175(12) -0.0068(10) 0.0025(11) -0.0020(10)
C99 0.0197(13) 0.0205(14) 0.0145(12) -0.0074(11) 0.0017(10) -0.0028(11)
C70 0.0153(12) 0.0183(13) 0.0194(13) -0.0084(11) -0.0013(10) -0.0037(10)
C60 0.0180(13) 0.0250(15) 0.0289(15) -0.0112(13) 0.0071(11) -0.0074(11)
C20 0.0172(12) 0.0153(13) 0.0167(12) -0.0062(10) -0.0037(10) -0.0021(10)
C155 0.0223(13) 0.0137(13) 0.0159(12) -0.0059(10) 0.0014(10) -0.0032(10)
C78 0.0302(16) 0.0239(15) 0.0181(13) -0.0094(12) -0.0029(12) 0.0054(12)
C94 0.0105(11) 0.0220(14) 0.0153(12) -0.0125(11) 0.0018(9) -0.0037(10)
C112 0.0178(13) 0.0214(14) 0.0182(13) -0.0078(11) 0.0013(10) -0.0011(11)
C77 0.0199(13) 0.0239(15) 0.0222(14) -0.0117(12) -0.0052(11) 0.0026(11)
C32 0.0113(11) 0.0167(13) 0.0107(11) -0.0041(10) -0.0005(9) -0.0005(9)
C66 0.0154(12) 0.0230(14) 0.0120(11) -0.0051(10) -0.0013(9) -0.0007(10)
C91 0.0183(13) 0.0225(15) 0.0273(15) -0.0111(12) 0.0050(11) -0.0093(11)
C121 0.0162(13) 0.0304(17) 0.0315(16) -0.0081(14) -0.0020(12) 0.0051(12)
C44 0.0214(14) 0.0191(14) 0.0232(14) -0.0077(12) -0.0019(11) -0.0057(11)
C62 0.0181(13) 0.0208(14) 0.0183(13) -0.0080(11) 0.0026(10) -0.0025(11)
C79 0.0217(14) 0.0263(16) 0.0218(14) -0.0041(12) -0.0005(11) 0.0077(12)
C59 0.0177(13) 0.0280(16) 0.0280(15) -0.0151(13) 0.0000(11) -0.0048(11)
C85 0.0267(15) 0.0229(15) 0.0295(16) -0.0147(13) 0.0023(12) 0.0050(12)
C31 0.0224(14) 0.0241(15) 0.0163(13) -0.0075(11) -0.0010(11) -0.0054(11)
C65 0.0230(14) 0.0238(15) 0.0129(12) -0.0093(11) 0.0000(10) -0.0005(11)
C106 0.0166(12) 0.0210(14) 0.0174(12) -0.0053(11) -0.0002(10) -0.0026(10)
C108 0.0207(13) 0.0215(14) 0.0158(12) -0.0077(11) 0.0025(10) -0.0013(11)
C64 0.0233(13) 0.0171(13) 0.0141(12) -0.0060(10) 0.0027(10) -0.0020(11)
C90 0.0217(14) 0.0297(16) 0.0239(14) -0.0167(13) 0.0016(11) -0.0082(12)
C51 0.0215(13) 0.0142(13) 0.0140(12) -0.0064(10) 0.0010(10) -0.0005(10)
C1 0.0127(12) 0.0431(19) 0.0231(14) -0.0249(14) 0.0017(10) -0.0008(12)
C93 0.0182(13) 0.0214(14) 0.0132(12) -0.0075(11) 0.0030(10) -0.0044(10)
C63 0.0137(11) 0.0158(13) 0.0103(11) -0.0046(10) 0.0002(9) -0.0028(9)
C111 0.0300(15) 0.0164(14) 0.0207(14) -0.0062(11) -0.0009(12) -0.0039(11)
C35 0.0177(13) 0.0253(15) 0.0123(12) -0.0024(11) -0.0004(10) -0.0028(11)
C118 0.0167(13) 0.0254(15) 0.0190(13) -0.0082(12) 0.0021(10) -0.0029(11)
C50 0.0201(14) 0.0212(15) 0.0295(15) -0.0087(12) -0.0013(12) -0.0014(11)
C22 0.0237(15) 0.0245(16) 0.0374(18) -0.0155(14) -0.0106(13) 0.0053(12)
C75 0.0170(13) 0.0198(14) 0.0201(13) -0.0071(11) -0.0023(10) -0.0034(10)
C8 0.0124(12) 0.0266(15) 0.0156(12) -0.0069(11) 0.0013(10) -0.0020(10)
C56 0.0226(13) 0.0180(14) 0.0162(12) -0.0069(11) 0.0015(10) -0.0015(11)
C58 0.0162(12) 0.0229(14) 0.0173(12) -0.0082(11) 0.0005(10) -0.0019(10)
C114 0.0193(13) 0.0204(14) 0.0249(14) -0.0089(12) 0.0057(11) -0.0049(11)
C33 0.0230(13) 0.0173(13) 0.0136(12) -0.0061(10) 0.0004(10) -0.0008(11)
C13 0.0172(13) 0.045(2) 0.0226(14) -0.0184(14) 0.0041(11) -0.0035(13)
C122 0.0267(15) 0.0264(16) 0.0200(14) -0.0060(12) -0.0041(12) 0.0106(12)
C37 0.0238(14) 0.0179(14) 0.0148(12) -0.0058(11) 0.0006(10) -0.0023(11)
C57 0.0130(11) 0.0150(12) 0.0150(12) -0.0059(10) 0.0030(9) -0.0018(9)
C27 0.0281(15) 0.0275(16) 0.0160(13) -0.0079(12) 0.0012(11) -0.0122(12)
C97 0.0182(13) 0.0407(18) 0.0243(14) -0.0240(14) 0.0040(11) -0.0051(12)
C81 0.0193(13) 0.0246(15) 0.0228(14) -0.0089(12) -0.0039(11) -0.0028(11)
C61 0.0211(14) 0.0230(15) 0.0238(14) -0.0077(12) 0.0059(11) -0.0057(11)
C88 0.0116(11) 0.0129(12) 0.0142(11) -0.0059(10) 0.0051(9) -0.0015(9)
C69 0.0284(15) 0.0217(15) 0.0123(12) -0.0026(11) -0.0013(11) 0.0001(12)
C68 0.0257(14) 0.0188(14) 0.0130(12) -0.0065(11) 0.0005(10) 0.0003(11)
C36 0.0241(14) 0.0280(16) 0.0149(12) -0.0092(12) 0.0024(11) -0.0020(12)
C96 0.0194(13) 0.0280(16) 0.0313(16) -0.0211(13) -0.0003(12) 0.0024(11)
C82 0.0186(12) 0.0131(12) 0.0111(11) -0.0041(10) 0.0033(9) 0.0001(10)
C89 0.0167(12) 0.0231(14) 0.0167(12) -0.0096(11) 0.0030(10) -0.0054(10)
C29 0.0270(15) 0.0235(16) 0.0298(16) -0.0075(13) -0.0007(12) -0.0128(12)
C87 0.0186(12) 0.0157(13) 0.0155(12) -0.0064(10) 0.0013(10) -0.0012(10)
C103 0.0425(19) 0.0192(15) 0.0249(15) -0.0032(12) -0.0133(14) -0.0032(13)
C67 0.0298(15) 0.0179(14) 0.0149(12) -0.0060(11) -0.0003(11) 0.0031(11)
C98 0.0195(13) 0.0365(17) 0.0170(13) -0.0139(12) 0.0009(11) -0.0046(12)
C46 0.0229(14) 0.0201(14) 0.0213(14) -0.0087(11) -0.0029(11) 0.0016(11)
C136 0.0309(17) 0.044(2) 0.0383(19) -0.0229(17) 0.0106(15) -0.0072(15)
C107 0.0136(11) 0.0159(13) 0.0124(11) -0.0050(10) 0.0010(9) -0.0037(9)
C105 0.0177(13) 0.0290(16) 0.0206(14) -0.0079(12) -0.0043(11) -0.0040(11)
C2 0.0276(16) 0.042(2) 0.0419(19) -0.0321(17) 0.0038(14) -0.0077(14)
C117 0.0207(14) 0.0350(17) 0.0169(13) -0.0079(12) 0.0067(11) 0.0003(12)
C16 0.044(2) 0.0194(16) 0.0331(17) -0.0097(14) 0.0031(15) 0.0033(14)
C71 0.0334(16) 0.0361(18) 0.0215(14) -0.0170(13) 0.0058(12) -0.0190(14)
C95 0.0173(13) 0.0224(14) 0.0207(13) -0.0132(11) -0.0033(10) -0.0004(10)
C144 0.0293(16) 0.0228(15) 0.0212(14) -0.0032(12) -0.0035(12) -0.0004(12)
C6 0.0267(16) 0.063(2) 0.0231(15) -0.0257(16) 0.0019(13) -0.0031(16)
C123 0.0278(15) 0.0174(14) 0.0147(12) -0.0037(11) -0.0001(11) 0.0026(11)
C52 0.0221(14) 0.0245(15) 0.0252(14) -0.0124(12) -0.0018(11) 0.0033(12)
C25 0.0242(14) 0.0232(15) 0.0194(13) -0.0047(12) -0.0045(11) -0.0079(12)
C135 0.0312(17) 0.0350(19) 0.0339(17) -0.0192(15) 0.0000(14) 0.0078(14)
C156 0.0169(12) 0.0152(13) 0.0140(12) -0.0036(10) -0.0025(10) -0.0028(10)
C102 0.0301(16) 0.0185(14) 0.0237(14) -0.0075(12) -0.0065(12) -0.0065(12)
C30 0.0248(14) 0.0260(16) 0.0222(14) -0.0107(12) -0.0034(11) -0.0073(12)
C109 0.0206(14) 0.0308(17) 0.0196(13) -0.0079(12) 0.0052(11) -0.0050(12)
C110 0.0252(15) 0.0261(16) 0.0194(14) -0.0046(12) 0.0030(11) -0.0086(12)
C18 0.0280(17) 0.046(2) 0.0377(19) -0.0170(17) -0.0094(14) 0.0156(15)
C92 0.0190(13) 0.0230(15) 0.0187(13) -0.0052(11) 0.0057(11) -0.0066(11)
C133 0.0311(16) 0.0318(17) 0.0221(14) -0.0182(13) 0.0034(12) -0.0009(13)
C153 0.0198(13) 0.0144(13) 0.0121(11) -0.0032(10) 0.0007(10) -0.0033(10)
C72 0.047(2) 0.043(2) 0.0291(17) -0.0231(16) 0.0021(15) -0.0229(17)
C34 0.0281(15) 0.0156(13) 0.0168(13) -0.0025(11) -0.0002(11) -0.0011(11)
C143 0.0341(17) 0.0217(15) 0.0284(16) -0.0114(13) 0.0023(13) -0.0038(13)
C104 0.0254(15) 0.0254(16) 0.0245(15) -0.0064(12) -0.0107(12) 0.0022(12)
C74 0.0171(13) 0.0192(14) 0.0281(15) -0.0056(12) -0.0006(11) -0.0059(11)
C80 0.0174(14) 0.0332(18) 0.0325(17) -0.0058(14) -0.0102(12) 0.0032(12)
C73 0.0288(16) 0.0252(16) 0.0372(18) -0.0151(14) -0.0038(13) -0.0107(13)
C48 0.0304(16) 0.0221(16) 0.0261(15) -0.0052(13) 0.0059(13) 0.0073(12)
C53 0.0268(16) 0.0256(17) 0.0400(19) -0.0146(14) 0.0003(14) 0.0078(13)
C12 0.0235(16) 0.070(3) 0.0211(15) -0.0204(17) 0.0086(12) -0.0065(16)
C83 0.0182(13) 0.0218(14) 0.0227(14) -0.0123(12) -0.0016(11) 0.0008(11)
C49 0.0161(13) 0.0272(17) 0.0359(17) -0.0034(14) 0.0008(12) 0.0040(12)
C41 0.0349(18) 0.057(2) 0.0346(18) -0.0299(18) 0.0051(15) -0.0223(17)
C150 0.0305(16) 0.0255(16) 0.0368(18) -0.0159(14) -0.0008(14) -0.0011(13)
C42 0.0240(15) 0.0312(18) 0.0448(19) -0.0231(16) 0.0026(14) -0.0115(13)
C84 0.0202(14) 0.0272(16) 0.0354(17) -0.0166(14) -0.0022(12) 0.0062(12)
C54 0.0394(18) 0.0240(16) 0.0319(17) -0.0158(14) 0.0079(14) 0.0048(14)
C43 0.0220(14) 0.0177(15) 0.0388(18) -0.0079(13) 0.0002(13) -0.0084(11)
C138 0.0385(18) 0.0289(17) 0.0210(14) -0.0111(13) 0.0006(13) 0.0060(14)
C24 0.0412(18) 0.0220(16) 0.0225(15) -0.0005(12) -0.0127(13) -0.0106(14)
C47 0.0343(16) 0.0199(15) 0.0213(14) -0.0080(12) 0.0018(12) -0.0001(12)
C4 0.0243(17) 0.089(3) 0.062(3) -0.064(3) 0.0045(17) -0.0074(19)
C128 0.051(2) 0.037(2) 0.0362(19) -0.0158(16) -0.0035(17) 0.0232(18)
C9 0.0254(15) 0.0319(17) 0.0238(15) -0.0108(13) 0.0083(12) -0.0101(13)
C140 0.0255(15) 0.0259(16) 0.0266(15) -0.0092(13) 0.0051(12) -0.0029(12)
C23 0.0395(18) 0.0187(15) 0.0361(18) -0.0081(13) -0.0239(15) 0.0035(13)
C115 0.0279(16) 0.0201(15) 0.0391(18) -0.0113(14) 0.0129(14) -0.0094(12)
C17 0.049(2) 0.0301(19) 0.0345(18) -0.0115(15) -0.0096(16) 0.0234(16)
C134 0.0407(18) 0.0245(16) 0.0237(15) -0.0147(13) 0.0050(13) 0.0001(13)
C38 0.0330(17) 0.0352(18) 0.0126(13) 0.0010(12) -0.0002(12) -0.0004(14)
C86 0.0273(15) 0.0159(14) 0.0216(14) -0.0098(11) 0.0017(11) -0.0028(11)
C116 0.0225(14) 0.0262(16) 0.0268(15) -0.0008(13) 0.0120(12) -0.0028(12)
C28 0.0416(19) 0.0315(18) 0.0176(14) -0.0020(13) 0.0041(13) -0.0205(15)
C126 0.0351(18) 0.043(2) 0.0254(16) -0.0157(15) 0.0019(14) -0.0112(15)
C40 0.0319(16) 0.0381(19) 0.0227(15) -0.0161(14) 0.0053(13) -0.0175(14)
C145 0.0321(16) 0.0308(17) 0.0179(14) -0.0084(12) 0.0029(12) -0.0044(13)
C132 0.0346(19) 0.048(2) 0.044(2) -0.0280(18) 0.0044(16) -0.0073(16)
C3 0.0332(19) 0.064(3) 0.065(3) -0.055(2) 0.0068(18) -0.0089(18)
C149 0.0408(19) 0.0247(16) 0.0248(15) -0.0079(13) -0.0020(14) -0.0055(14)
C127 0.071(3) 0.0240(17) 0.0244(16) -0.0153(14) 0.0042(17) -0.0019(17)
C55 0.0341(16) 0.0189(14) 0.0206(14) -0.0102(12) 0.0039(12) -0.0036(12)
C100 0.0366(19) 0.054(2) 0.0388(19) -0.0365(18) 0.0009(15) -0.0035(16)
C142 0.0366(17) 0.0239(16) 0.0208(14) -0.0081(12) -0.0031(13) -0.0042(13)
C10 0.0324(18) 0.042(2) 0.040(2) -0.0131(17) 0.0149(15) -0.0212(16)
C5 0.0261(17) 0.103(4) 0.0267(17) -0.041(2) 0.0039(14) -0.003(2)
C129 0.0289(18) 0.048(2) 0.048(2) -0.0229(19) 0.0050(16) 0.0061(16)
C147 0.0412(19) 0.0273(17) 0.0238(15) -0.0060(13) 0.0066(14) 0.0037(14)
C141 0.0255(15) 0.0230(15) 0.0252(15) -0.0049(12) -0.0032(12) -0.0015(12)
C11 0.0311(18) 0.063(3) 0.0265(17) -0.0087(17) 0.0158(14) -0.0177(17)
C137 0.046(2) 0.0272(17) 0.0307(17) -0.0113(14) 0.0119(15) -0.0039(15)
C151 0.039(2) 0.036(2) 0.039(2) -0.0164(16) -0.0147(16) 0.0116(16)
C131 0.0361(19) 0.0328(19) 0.038(2) 0.0025(16) 0.0040(15) 0.0112(15)
C139 0.039(2) 0.043(2) 0.0375(19) -0.0185(17) 0.0042(16) 0.0055(16)
C148 0.0310(16) 0.0244(16) 0.0263(16) 0.0007(13) -0.0032(13) 0.0016(13)
C130 0.041(2) 0.0278(19) 0.054(2) -0.0083(17) 0.0145(18) -0.0035(16)
C152 0.053(2) 0.042(2) 0.0350(19) -0.0197(17) -0.0137(17) 0.0136(18)
C125 0.044(2) 0.088(4) 0.041(2) -0.022(2) 0.0054(18) -0.030(2)
C146 0.091(4) 0.047(2) 0.036(2) -0.0189(19) 0.006(2) 0.025(2)
C7 0.047(3) 0.149(5) 0.099(4) -0.112(4) 0.015(3) -0.019(3)
C158 0.078(9) 0.080(10) 0.028(4) -0.034(5) -0.010(4) 0.054(6)
C157 0.25(4) 0.15(2) 0.089(16) -0.066(14) -0.053(14) 0.083(16)

loop_
_atom_type_symbol
_atom_type_description
_atom_type_scat_dispersion_real
_atom_type_scat_dispersion_imag
_atom_type_scat_source
C C 0.0033 0.0016 'International Tables Vol C Tables 4.2.6.8 and 6.1.1.4'
H H 0.0000 0.0000 'International Tables Vol C Tables 4.2.6.8 and 6.1.1.4'
Al Al 0.0645 0.0514 'International Tables Vol C Tables 4.2.6.8 and 6.1.1.4'
Cl Cl 0.1484 0.1585 'International Tables Vol C Tables 4.2.6.8 and 6.1.1.4'
Cr Cr 0.3209 0.6236 'International Tables Vol C Tables 4.2.6.8 and 6.1.1.4'
N N 0.0061 0.0033 'International Tables Vol C Tables 4.2.6.8 and 6.1.1.4'
P P 0.1023 0.0942 'International Tables Vol C Tables 4.2.6.8 and 6.1.1.4'

loop_
_geom_angle_atom_site_label_1
_geom_angle_atom_site_label_2
_geom_angle_atom_site_label_3
_geom_angle
Cl5 Cr4 Cr3 53.707(18)
Cl5 Cr4 P7 91.70(2)
Cl5 Cr4 P8 95.51(2)
Cl4 Cr4 Cr3 52.229(18)
Cl4 Cr4 Cl5 83.57(2)
Cl4 Cr4 P7 102.86(3)
Cl4 Cr4 P8 170.68(3)
Cl6 Cr4 Cr3 52.306(17)
Cl6 Cr4 Cl5 84.72(2)
Cl6 Cr4 Cl4 92.43(2)
Cl6 Cr4 P7 163.82(3)
Cl6 Cr4 P8 96.72(2)
P7 Cr4 Cr3 135.52(2)
P7 Cr4 P8 67.87(2)
P8 Cr4 Cr3 133.77(2)
C156 Cr4 Cr3 120.07(7)
C156 Cr4 Cl5 173.33(8)
C156 Cr4 Cl4 90.39(8)
C156 Cr4 Cl6 92.76(7)
C156 Cr4 P7 92.39(7)
C156 Cr4 P8 90.91(8)
Cl2 Cr1 Cr2 53.492(18)
Cl2 Cr1 P2 99.15(3)
Cl3 Cr1 Cr2 52.289(19)
Cl3 Cr1 Cl2 84.19(2)
Cl3 Cr1 Cl1 91.83(3)
Cl3 Cr1 P1 171.72(3)
Cl3 Cr1 P2 104.36(3)
Cl1 Cr1 Cr2 51.978(18)
Cl1 Cr1 Cl2 84.11(2)
Cl1 Cr1 P1 96.23(3)
Cl1 Cr1 P2 163.70(3)
P1 Cr1 Cr2 132.76(2)
P1 Cr1 Cl2 94.73(3)
P1 Cr1 P2 67.66(2)
P2 Cr1 Cr2 141.46(2)
C153 Cr1 Cr2 119.57(7)
C153 Cr1 Cl2 173.02(8)
C153 Cr1 Cl3 90.46(8)
C153 Cr1 Cl1 91.61(8)
C153 Cr1 P1 91.20(8)
C153 Cr1 P2 86.50(8)
Cl5 Cr3 Cr4 53.151(17)
Cl5 Cr3 P6 97.94(3)
Cl4 Cr3 Cr4 52.259(18)
Cl4 Cr3 Cl5 83.21(2)
Cl4 Cr3 Cl6 92.32(2)
Cl4 Cr3 P6 170.37(3)
Cl4 Cr3 P5 102.66(3)
Cl6 Cr3 Cr4 52.136(18)
Cl6 Cr3 Cl5 84.22(2)
Cl6 Cr3 P6 97.30(3)
Cl6 Cr3 P5 164.98(3)
P6 Cr3 Cr4 135.41(2)
P5 Cr3 Cr4 139.99(2)
P5 Cr3 Cl5 98.43(2)
P5 Cr3 P6 67.72(2)
C155 Cr3 Cr4 119.84(8)
C155 Cr3 Cl5 172.54(8)
C155 Cr3 Cl4 90.09(8)
C155 Cr3 Cl6 92.81(8)
C155 Cr3 P6 89.22(8)
C155 Cr3 P5 86.20(7)
Cl2 Cr2 Cr1 53.297(18)
Cl2 Cr2 P3 95.14(3)
Cl3 Cr2 Cr1 52.148(18)
Cl3 Cr2 Cl2 83.96(2)
Cl3 Cr2 P3 169.81(3)
Cl3 Cr2 P4 102.39(3)
Cl1 Cr2 Cr1 52.267(18)
Cl1 Cr2 Cl2 84.17(2)
Cl1 Cr2 Cl3 91.95(2)
Cl1 Cr2 P3 98.06(3)
Cl1 Cr2 P4 165.65(3)
P3 Cr2 Cr1 134.32(2)
P4 Cr2 Cr1 138.91(2)
P4 Cr2 Cl2 97.63(2)
P4 Cr2 P3 67.62(2)
C154 Cr2 Cr1 120.49(8)
C154 Cr2 Cl2 173.35(8)
C154 Cr2 Cl3 89.98(8)
C154 Cr2 Cl1 93.31(8)
C154 Cr2 P3 91.31(8)
C154 Cr2 P4 86.34(8)
Cr4 Cl5 Cr3 73.14(2)
Cr1 Cl2 Cr2 73.21(2)
Cr3 Cl4 Cr4 75.51(2)
Cr1 Cl3 Cr2 75.56(2)
Cr2 Cl1 Cr1 75.75(2)
Cr4 Cl6 Cr3 75.56(2)
N4 P7 Cr4 92.62(7)
N4 P7 C101 108.09(11)
N4 P7 C107 109.16(11)
C101 P7 Cr4 127.67(9)
C107 P7 Cr4 116.02(8)
C107 P7 C101 101.90(12)
N4 P8 Cr4 92.67(7)
N4 P8 C119 109.57(11)
N4 P8 C113 109.72(11)
C119 P8 Cr4 120.27(8)
C119 P8 C113 103.86(12)
C113 P8 Cr4 119.83(9)
N3 P6 Cr3 92.72(8)
N3 P6 C76 109.04(11)
N3 P6 C70 109.00(11)
C76 P6 Cr3 125.59(9)
C70 P6 Cr3 115.88(9)
C70 P6 C76 103.35(13)
N1 P1 Cr1 93.13(8)
N1 P1 C14 108.93(12)
N1 P1 C8 108.97(12)
C14 P1 Cr1 118.49(9)
C8 P1 Cr1 121.62(10)
C8 P1 C14 104.45(13)
N1 P2 Cr1 91.77(8)
N1 P2 C26 106.83(12)
N1 P2 C20 108.15(12)
C26 P2 Cr1 127.01(9)
C26 P2 C20 102.40(12)
C20 P2 Cr1 118.40(9)
N2 P3 Cr2 92.60(8)
N2 P3 C45 108.48(11)
N2 P3 C39 109.91(11)
C45 P3 Cr2 124.77(9)
C39 P3 Cr2 116.45(9)
C39 P3 C45 103.50(13)
N2 P4 Cr2 93.65(7)
N2 P4 C51 108.32(12)
N2 P4 C57 109.00(11)
C51 P4 Cr2 118.43(9)
C57 P4 Cr2 122.42(9)
C57 P4 C51 103.74(12)
N3 P5 Cr3 93.17(7)
N3 P5 C88 108.71(11)
N3 P5 C82 107.95(11)
C88 P5 Cr3 124.41(8)
C88 P5 C82 103.08(12)
C82 P5 Cr3 117.99(8)
Cl11 Al2 Cl12 106.71(5)
Cl13 Al2 Cl11 107.83(5)
Cl13 Al2 Cl12 108.96(6)
Cl14 Al2 Cl11 112.85(16)
Cl14 Al2 Cl12 111.70(19)
Cl14 Al2 Cl13 108.65(15)
C157 Al2 Cl11 117.4(6)
C157 Al2 Cl12 111.2(5)
C157 Al2 Cl13 104.4(7)
Cl9 Al1 Cl7 107.22(5)
Cl8 Al1 Cl7 106.21(6)
Cl8 Al1 Cl9 106.96(6)
Cl10 Al1 Cl7 110.4(4)
Cl10 Al1 Cl9 107.0(3)
Cl10 Al1 Cl8 118.5(5)
C158 Al1 Cl7 113.5(4)
C158 Al1 Cl9 110.6(4)
C158 Al1 Cl8 112.0(5)
P8 N4 P7 106.81(11)
C94 N4 P7 125.65(16)
C94 N4 P8 127.35(16)
P5 N3 P6 106.31(11)
C63 N3 P6 127.60(17)
C63 N3 P5 125.17(16)
P4 N2 P3 105.93(11)
C32 N2 P3 128.00(17)
C32 N2 P4 125.54(16)
P1 N1 P2 106.91(12)
C1 N1 P1 125.93(18)
C1 N1 P2 126.38(17)
C15 C14 P1 120.4(2)
C15 C14 C19 119.2(3)
C19 C14 P1 120.0(2)
C119 C124 H124 119.8
C123 C124 H124 119.8
C123 C124 C119 120.4(3)
C77 C76 P6 119.2(2)
C81 C76 P6 122.2(2)
C81 C76 C77 118.5(3)
C50 C45 P3 122.2(2)
C50 C45 C46 118.6(3)
C46 C45 P3 119.2(2)
C124 C119 P8 120.21(19)
C120 C119 P8 120.6(2)
C120 C119 C124 118.8(2)
C14 C15 H15 119.7
C16 C15 C14 120.7(3)
C16 C15 H15 119.7
C119 C120 H120 119.8
C121 C120 C119 120.4(3)
C121 C120 H120 119.8
C118 C113 P8 122.7(2)
C114 C113 P8 118.0(2)
C114 C113 C118 119.2(2)
C106 C101 P7 119.9(2)
C102 C101 P7 120.8(2)
C102 C101 C106 119.1(2)
C31 C26 P2 119.7(2)
C27 C26 P2 121.3(2)
C27 C26 C31 119.0(2)
C44 C39 P3 117.6(2)
C44 C39 C40 119.5(3)
C40 C39 P3 123.0(2)
C14 C19 H19 120.2
C18 C19 C14 119.6(3)
C18 C19 H19 120.2
C20 C21 H21 120.0
C22 C21 H21 120.0
C22 C21 C20 120.1(3)
Cr2 C154 H15G 109.5
Cr2 C154 H15H 109.5
Cr2 C154 H15I 109.5
H15G C154 H15H 109.5
H15G C154 H15I 109.5
H15H C154 H15I 109.5
C94 C99 H99 120.1
C98 C99 H99 120.1
C98 C99 C94 119.8(3)
C75 C70 P6 116.9(2)
C71 C70 P6 123.5(2)
C71 C70 C75 119.6(3)
C59 C60 H60 120.0
C59 C60 C61 119.9(3)
C61 C60 H60 120.0
C21 C20 P2 119.7(2)
C25 C20 P2 121.1(2)
C25 C20 C21 118.9(3)
Cr3 C155 H15A 109.5
Cr3 C155 H15B 109.5
Cr3 C155 H15C 109.5
H15A C155 H15B 109.5
H15A C155 H15C 109.5
H15B C155 H15C 109.5
C77 C78 H78 120.0
C77 C78 C79 119.9(3)
C79 C78 H78 120.0
C99 C94 N4 119.7(2)
C99 C94 C95 119.8(2)
C95 C94 N4 120.5(2)
C111 C112 H112 119.9
C107 C112 H112 119.9
C107 C112 C111 120.3(3)
C76 C77 H77 119.7
C78 C77 C76 120.6(3)
C78 C77 H77 119.7
C33 C32 N2 119.1(2)
C33 C32 C37 119.3(2)
C37 C32 N2 121.5(2)
C65 C66 C69 121.0(2)
C65 C66 C67 117.8(2)
C67 C66 C69 121.1(3)
C90 C91 H91 120.0
C90 C91 C92 120.0(3)
C92 C91 H91 120.0
C120 C121 H121 119.9
C122 C121 C120 120.1(3)
C122 C121 H121 119.9
C39 C44 H44 119.8
C43 C44 C39 120.4(3)
C43 C44 H44 119.8
C57 C62 H62 120.1
C61 C62 H62 120.1
C61 C62 C57 119.7(3)
C78 C79 H79 120.0
C80 C79 C78 120.1(3)
C80 C79 H79 120.0
C60 C59 H59 120.1
C60 C59 C58 119.8(3)
C58 C59 H59 120.1
C84 C85 H85 119.8
C84 C85 C86 120.4(3)
C86 C85 H85 119.8
C26 C31 H31 119.8
C30 C31 C26 120.5(3)
C30 C31 H31 119.8
C66 C65 H65 119.3
C66 C65 C64 121.4(2)
C64 C65 H65 119.3
C101 C106 H106 120.0
C105 C106 C101 120.1(3)
C105 C106 H106 120.0
C107 C108 H108 120.1
C109 C108 H108 120.1
C109 C108 C107 119.9(3)
C65 C64 H64 120.1
C63 C64 C65 119.7(3)
C63 C64 H64 120.1
C91 C90 H90 119.8
C91 C90 C89 120.4(3)
C89 C90 H90 119.8
C56 C51 P4 121.5(2)
C52 C51 P4 119.1(2)
C52 C51 C56 119.0(3)
C2 C1 N1 120.2(3)
C2 C1 C6 119.9(3)
C6 C1 N1 119.9(3)
C88 C93 H93 119.9
C92 C93 H93 119.9
C92 C93 C88 120.2(2)
C64 C63 N3 121.0(2)
C68 C63 N3 119.2(2)
C68 C63 C64 119.7(2)
C112 C111 H111 120.1
C110 C111 C112 119.9(3)
C110 C111 H111 120.1
C36 C35 C34 118.0(2)
C36 C35 C38 121.1(3)
C34 C35 C38 120.9(3)
C113 C118 H118 120.2
C117 C118 C113 119.6(3)
C117 C118 H118 120.2
C45 C50 H50 119.9
C45 C50 C49 120.1(3)
C49 C50 H50 119.9
C21 C22 H22 119.8
C21 C22 C23 120.3(3)
C23 C22 H22 119.8
C70 C75 H75 120.0
C74 C75 C70 120.1(3)
C74 C75 H75 120.0
C13 C8 P1 121.5(2)
C9 C8 P1 118.7(2)
C9 C8 C13 119.8(3)
C51 C56 H56 119.7
C55 C56 C51 120.6(3)
C55 C56 H56 119.7
C59 C58 H58 119.9
C59 C58 C57 120.1(3)
C57 C58 H58 119.9
C113 C114 H114 119.8
C115 C114 C113 120.4(3)
C115 C114 H114 119.8
C32 C33 H33 119.8
C34 C33 C32 120.4(2)
C34 C33 H33 119.8
C8 C13 H13 120.3
C12 C13 C8 119.4(3)
C12 C13 H13 120.3
C121 C122 H122 120.0
C123 C122 C121 119.9(3)
C123 C122 H122 120.0
C32 C37 H37 120.3
C36 C37 C32 119.4(3)
C36 C37 H37 120.3
C62 C57 P4 121.7(2)
C58 C57 P4 118.43(19)
C58 C57 C62 119.8(2)
C26 C27 H27 120.1
C28 C27 C26 119.8(3)
C28 C27 H27 120.1
C96 C97 C98 118.7(3)
C96 C97 C100 120.3(3)
C98 C97 C100 121.0(3)
C76 C81 H81 119.8
C80 C81 C76 120.4(3)
C80 C81 H81 119.8
C60 C61 H61 119.8
C62 C61 C60 120.4(3)
C62 C61 H61 119.8
C93 C88 P5 120.26(19)
C89 C88 P5 120.08(19)
C89 C88 C93 119.6(2)
C66 C69 H69A 109.5
C66 C69 H69B 109.5
C66 C69 H69C 109.5
H69A C69 H69B 109.5
H69A C69 H69C 109.5
H69B C69 H69C 109.5
C63 C68 H68 120.1
C63 C68 C67 119.9(2)
C67 C68 H68 120.1
C35 C36 C37 121.7(3)
C35 C36 H36 119.2
C37 C36 H36 119.2
C97 C96 H96 119.2
C97 C96 C95 121.5(3)
C95 C96 H96 119.2
C87 C82 P5 121.5(2)
C83 C82 P5 119.0(2)
C83 C82 C87 119.2(2)
C90 C89 H89 120.1
C88 C89 C90 119.9(2)
C88 C89 H89 120.1
C30 C29 H29 120.2
C28 C29 H29 120.2
C28 C29 C30 119.6(3)
C82 C87 H87 119.8
C86 C87 C82 120.4(3)
C86 C87 H87 119.8
C102 C103 H103 120.4
C104 C103 H103 120.4
C104 C103 C102 119.1(3)
C66 C67 H67 119.2
C68 C67 C66 121.6(3)
C68 C67 H67 119.2
C99 C98 H98 119.5
C97 C98 C99 121.0(3)
C97 C98 H98 119.5
C45 C46 H46 119.6
C47 C46 C45 120.9(3)
C47 C46 H46 119.6
C135 C136 H136 120.3
C137 C136 H136 120.3
C137 C136 C135 119.4(3)
C112 C107 P7 124.7(2)
C112 C107 C108 119.7(2)
C108 C107 P7 115.6(2)
C106 C105 H105 119.9
C104 C105 C106 120.3(3)
C104 C105 H105 119.9
C1 C2 H2 119.8
C3 C2 C1 120.4(4)
C3 C2 H2 119.8
C118 C117 H117 119.9
C116 C117 C118 120.2(3)
C116 C117 H117 119.9
C15 C16 H16 120.1
C17 C16 C15 119.9(3)
C17 C16 H16 120.1
C70 C71 H71 119.8
C70 C71 C72 120.4(3)
C72 C71 H71 119.8
C94 C95 C96 119.1(3)
C94 C95 H95 120.4
C96 C95 H95 120.4
C143 C144 H144 120.0
C145 C144 H144 120.0
C145 C144 C143 120.0(3)
C1 C6 H6 120.6
C1 C6 C5 118.8(4)
C5 C6 H6 120.6
C124 C123 H123 119.8
C122 C123 C124 120.4(3)
C122 C123 H123 119.8
C51 C52 H52 119.7
C53 C52 C51 120.5(3)
C53 C52 H52 119.7
C20 C25 H25 119.8
C24 C25 C20 120.5(3)
C24 C25 H25 119.8
C136 C135 H135 120.0
C136 C135 C134 120.1(3)
C134 C135 H135 120.0
Cr4 C156 H15D 109.5
Cr4 C156 H15E 109.5
Cr4 C156 H15F 109.5
H15D C156 H15E 109.5
H15D C156 H15F 109.5
H15E C156 H15F 109.5
C101 C102 C103 121.0(3)
C101 C102 H102 119.5
C103 C102 H102 119.5
C31 C30 H30 119.9
C29 C30 C31 120.2(3)
C29 C30 H30 119.9
C108 C109 H109 120.0
C110 C109 C108 119.9(3)
C110 C109 H109 120.0
C111 C110 C109 120.4(3)
C111 C110 H110 119.8
C109 C110 H110 119.8
C19 C18 H18 119.7
C19 C18 C17 120.6(3)
C17 C18 H18 119.7
C91 C92 H92 120.1
C93 C92 C91 119.9(3)
C93 C92 H92 120.1
C138 C133 C132 121.5(3)
C134 C133 C138 118.4(3)
C134 C133 C132 120.1(3)
Cr1 C153 H15J 109.5
Cr1 C153 H15K 109.5
Cr1 C153 H15L 109.5
H15J C153 H15K 109.5
H15J C153 H15L 109.5
H15K C153 H15L 109.5
C71 C72 H72 120.2
C73 C72 C71 119.6(3)
C73 C72 H72 120.2
C35 C34 H34 119.4
C33 C34 C35 121.3(3)
C33 C34 H34 119.4
C144 C143 H143 120.2
C142 C143 C144 119.5(3)
C142 C143 H143 120.2
C103 C104 H104 119.8
C105 C104 C103 120.4(3)
C105 C104 H104 119.8
C75 C74 H74 120.1
C75 C74 C73 119.8(3)
C73 C74 H74 120.1
C79 C80 C81 120.5(3)
C79 C80 H80 119.8
C81 C80 H80 119.8
C72 C73 C74 120.6(3)
C72 C73 H73 119.7
C74 C73 H73 119.7
C49 C48 H48 120.0
C49 C48 C47 120.0(3)
C47 C48 H48 120.0
C52 C53 H53 120.0
C54 C53 C52 120.0(3)
C54 C53 H53 120.0
C13 C12 H12 120.0
C11 C12 C13 120.1(3)
C11 C12 H12 120.0
C82 C83 H83 120.1
C84 C83 C82 119.9(3)
C84 C83 H83 120.1
C50 C49 H49 119.6
C48 C49 C50 120.7(3)
C48 C49 H49 119.6
C42 C41 H41 120.1
C42 C41 C40 119.8(3)
C40 C41 H41 120.1
C149 C150 H150 120.2
C151 C150 H150 120.2
C151 C150 C149 119.5(3)
C41 C42 H42 119.8
C43 C42 C41 120.5(3)
C43 C42 H42 119.8
C85 C84 C83 120.3(3)
C85 C84 H84 119.8
C83 C84 H84 119.8
C53 C54 H54 119.8
C53 C54 C55 120.4(3)
C55 C54 H54 119.8
C44 C43 H43 120.1
C42 C43 C44 119.9(3)
C42 C43 H43 120.1
C133 C138 H138 119.7
C137 C138 C133 120.7(3)
C137 C138 H138 119.7
C25 C24 H24 119.9
C23 C24 C25 120.1(3)
C23 C24 H24 119.9
C46 C47 H47 120.2
C48 C47 C46 119.7(3)
C48 C47 H47 120.2
C3 C4 C5 118.8(3)
C3 C4 C7 120.9(5)
C5 C4 C7 120.4(4)
C127 C128 H128 120.0
C129 C128 H128 120.0
C129 C128 C127 120.0(3)
C8 C9 H9 120.0
C8 C9 C10 119.9(3)
C10 C9 H9 120.0
C145 C140 C139 121.3(3)
C141 C140 C145 118.2(3)
C141 C140 C139 120.5(3)
C22 C23 H23 120.0
C24 C23 C22 120.0(3)
C24 C23 H23 120.0
C114 C115 H115 119.9
C116 C115 C114 120.2(3)
C116 C115 H115 119.9
C16 C17 C18 120.0(3)
C16 C17 H17 120.0
C18 C17 H17 120.0
C135 C134 H134 119.6
C133 C134 C135 120.8(3)
C133 C134 H134 119.6
C35 C38 H38A 109.5
C35 C38 H38B 109.5
C35 C38 H38C 109.5
H38A C38 H38B 109.5
H38A C38 H38C 109.5
H38B C38 H38C 109.5
C85 C86 C87 119.7(3)
C85 C86 H86 120.1
C87 C86 H86 120.1
C117 C116 H116 119.8
C115 C116 C117 120.4(3)
C115 C116 H116 119.8
C27 C28 H28 119.6
C29 C28 C27 120.9(3)
C29 C28 H28 119.6
C127 C126 C131 117.5(3)
C127 C126 C125 121.3(4)
C131 C126 C125 121.2(4)
C39 C40 H40 120.0
C41 C40 C39 119.9(3)
C41 C40 H40 120.0
C144 C145 C140 121.1(3)
C144 C145 H145 119.4
C140 C145 H145 119.4
C133 C132 H13A 109.5
C133 C132 H13B 109.5
C133 C132 H13C 109.5
H13A C132 H13B 109.5
H13A C132 H13C 109.5
H13B C132 H13C 109.5
C2 C3 H3 119.6
C4 C3 C2 120.9(4)
C4 C3 H3 119.6
C150 C149 H149 119.8
C150 C149 C148 120.3(3)
C148 C149 H149 119.8
C128 C127 H127 119.4
C126 C127 C128 121.2(3)
C126 C127 H127 119.4
C56 C55 H55 120.3
C54 C55 C56 119.5(3)
C54 C55 H55 120.3
C97 C100 H10A 109.5
C97 C100 H10B 109.5
C97 C100 H10C 109.5
H10A C100 H10B 109.5
H10A C100 H10C 109.5
H10B C100 H10C 109.5
C143 C142 H142 119.8
C143 C142 C141 120.4(3)
C141 C142 H142 119.8
C9 C10 H10 120.0
C11 C10 C9 119.9(3)
C11 C10 H10 120.0
C6 C5 H5 119.4
C4 C5 C6 121.3(4)
C4 C5 H5 119.4
C128 C129 H129 120.2
C128 C129 C130 119.5(4)
C130 C129 H129 120.2
C148 C147 C152 118.5(3)
C148 C147 C146 121.1(3)
C152 C147 C146 120.4(3)
C140 C141 H141 119.6
C142 C141 C140 120.7(3)
C142 C141 H141 119.6
C12 C11 H11 119.6
C10 C11 C12 120.8(3)
C10 C11 H11 119.6
C136 C137 C138 120.6(3)
C136 C137 H137 119.7
C138 C137 H137 119.7
C150 C151 H151 119.9
C150 C151 C152 120.2(3)
C152 C151 H151 119.9
C126 C131 H131 119.4
C130 C131 C126 121.2(3)
C130 C131 H131 119.4
C140 C139 H13D 109.5
C140 C139 H13E 109.5
C140 C139 H13F 109.5
H13D C139 H13E 109.5
H13D C139 H13F 109.5
H13E C139 H13F 109.5
C149 C148 H148 119.7
C147 C148 C149 120.6(3)
C147 C148 H148 119.7
C129 C130 H130 119.7
C131 C130 C129 120.6(4)
C131 C130 H130 119.7
C147 C152 H152 119.6
C151 C152 C147 120.8(3)
C151 C152 H152 119.6
C126 C125 H12A 109.5
C126 C125 H12B 109.5
C126 C125 H12C 109.5
H12A C125 H12B 109.5
H12A C125 H12C 109.5
H12B C125 H12C 109.5
C147 C146 H14A 109.5
C147 C146 H14B 109.5
C147 C146 H14C 109.5
H14A C146 H14B 109.5
H14A C146 H14C 109.5
H14B C146 H14C 109.5
C4 C7 H7A 109.5
C4 C7 H7B 109.5
C4 C7 H7C 109.5
H7A C7 H7B 109.5
H7A C7 H7C 109.5
H7B C7 H7C 109.5
Al1 C158 H15M 109.5
Al1 C158 H15N 109.5
Al1 C158 H15O 109.5
H15M C158 H15N 109.5
H15M C158 H15O 109.5
H15N C158 H15O 109.5
Al2 C157 H15P 109.5
Al2 C157 H15Q 109.5
Al2 C157 H15R 109.5
H15P C157 H15Q 109.5
H15P C157 H15R 109.5
H15Q C157 H15R 109.5

loop_
_geom_bond_atom_site_label_1
_geom_bond_atom_site_label_2
_geom_bond_distance
Cr4 Cr3 2.9196(5)
Cr4 Cl5 2.4412(7)
Cr4 Cl4 2.3846(7)
Cr4 Cl6 2.3802(7)
Cr4 P7 2.4526(7)
Cr4 P8 2.4578(7)
Cr4 C156 2.083(3)
Cr1 Cr2 2.9206(5)
Cr1 Cl2 2.4458(7)
Cr1 Cl3 2.3813(7)
Cr1 Cl1 2.3831(7)
Cr1 P1 2.4411(8)
Cr1 P2 2.4776(8)
Cr1 C153 2.090(3)
Cr3 Cl5 2.4589(7)
Cr3 Cl4 2.3837(7)
Cr3 Cl6 2.3856(7)
Cr3 P6 2.4640(8)
Cr3 P5 2.4552(7)
Cr3 C155 2.084(3)
Cr2 Cl2 2.4520(7)
Cr2 Cl3 2.3858(7)
Cr2 Cl1 2.3737(7)
Cr2 P3 2.4705(8)
Cr2 P4 2.4433(7)
Cr2 C154 2.076(3)
P7 N4 1.712(2)
P7 C101 1.816(3)
P7 C107 1.814(3)
P8 N4 1.703(2)
P8 C119 1.811(3)
P8 C113 1.813(3)
P6 N3 1.715(2)
P6 C76 1.810(3)
P6 C70 1.810(3)
P1 N1 1.702(2)
P1 C14 1.810(3)
P1 C8 1.806(3)
P2 N1 1.706(2)
P2 C26 1.808(3)
P2 C20 1.808(3)
P3 N2 1.715(2)
P3 C45 1.819(3)
P3 C39 1.808(3)
P4 N2 1.711(2)
P4 C51 1.815(3)
P4 C57 1.809(3)
P5 N3 1.709(2)
P5 C88 1.812(3)
P5 C82 1.818(3)
Cl7 Al1 2.1818(13)
Cl11 Al2 2.1568(12)
Cl12 Al2 2.1666(13)
Cl9 Al1 2.1538(13)
Al2 Cl13 2.1498(12)
Al2 Cl14 2.007(4)
Al2 C157 2.045(17)
Cl8 Al1 2.1473(14)
Al1 Cl10 1.997(13)
Al1 C158 2.010(14)
N4 C94 1.455(3)
N3 C63 1.458(3)
N2 C32 1.450(3)
N1 C1 1.452(3)
C14 C15 1.394(4)
C14 C19 1.401(4)
C124 H124 0.9500
C124 C119 1.400(4)
C124 C123 1.387(4)
C76 C77 1.403(4)
C76 C81 1.400(4)
C45 C50 1.390(4)
C45 C46 1.400(4)
C119 C120 1.395(4)
C15 H15 0.9500
C15 C16 1.385(4)
C120 H120 0.9500
C120 C121 1.394(4)
C113 C118 1.409(4)
C113 C114 1.395(4)
C101 C106 1.398(4)
C101 C102 1.385(4)
C26 C31 1.399(4)
C26 C27 1.396(4)
C39 C44 1.391(4)
C39 C40 1.394(4)
C19 H19 0.9500
C19 C18 1.387(5)
C21 H21 0.9500
C21 C20 1.401(4)
C21 C22 1.386(4)
C154 H15G 0.9800
C154 H15H 0.9800
C154 H15I 0.9800
C99 H99 0.9500
C99 C94 1.389(4)
C99 C98 1.389(4)
C70 C75 1.401(4)
C70 C71 1.383(4)
C60 H60 0.9500
C60 C59 1.392(4)
C60 C61 1.393(4)
C20 C25 1.398(4)
C155 H15A 0.9800
C155 H15B 0.9800
C155 H15C 0.9800
C78 H78 0.9500
C78 C77 1.387(4)
C78 C79 1.387(4)
C94 C95 1.390(4)
C112 H112 0.9500
C112 C111 1.396(4)
C112 C107 1.384(4)
C77 H77 0.9500
C32 C33 1.392(4)
C32 C37 1.399(4)
C66 C65 1.390(4)
C66 C69 1.510(4)
C66 C67 1.393(4)
C91 H91 0.9500
C91 C90 1.389(4)
C91 C92 1.390(4)
C121 H121 0.9500
C121 C122 1.385(4)
C44 H44 0.9500
C44 C43 1.388(4)
C62 H62 0.9500
C62 C57 1.398(4)
C62 C61 1.388(4)
C79 H79 0.9500
C79 C80 1.380(5)
C59 H59 0.9500
C59 C58 1.394(4)
C85 H85 0.9500
C85 C84 1.379(4)
C85 C86 1.386(4)
C31 H31 0.9500
C31 C30 1.386(4)
C65 H65 0.9500
C65 C64 1.394(4)
C106 H106 0.9500
C106 C105 1.388(4)
C108 H108 0.9500
C108 C107 1.399(4)
C108 C109 1.394(4)
C64 H64 0.9500
C64 C63 1.392(3)
C90 H90 0.9500
C90 C89 1.394(4)
C51 C56 1.398(4)
C51 C52 1.394(4)
C1 C2 1.387(5)
C1 C6 1.390(4)
C93 H93 0.9500
C93 C88 1.406(3)
C93 C92 1.386(4)
C63 C68 1.387(4)
C111 H111 0.9500
C111 C110 1.384(4)
C35 C36 1.390(4)
C35 C34 1.392(4)
C35 C38 1.508(4)
C118 H118 0.9500
C118 C117 1.393(4)
C50 H50 0.9500
C50 C49 1.397(4)
C22 H22 0.9500
C22 C23 1.393(5)
C75 H75 0.9500
C75 C74 1.381(4)
C8 C13 1.402(4)
C8 C9 1.389(4)
C56 H56 0.9500
C56 C55 1.396(4)
C58 H58 0.9500
C58 C57 1.396(4)
C114 H114 0.9500
C114 C115 1.387(4)
C33 H33 0.9500
C33 C34 1.388(4)
C13 H13 0.9500
C13 C12 1.392(4)
C122 H122 0.9500
C122 C123 1.380(4)
C37 H37 0.9500
C37 C36 1.397(4)
C27 H27 0.9500
C27 C28 1.391(4)
C97 C96 1.374(4)
C97 C98 1.386(4)
C97 C100 1.516(4)
C81 H81 0.9500
C81 C80 1.385(4)
C61 H61 0.9500
C88 C89 1.387(4)
C69 H69A 0.9800
C69 H69B 0.9800
C69 H69C 0.9800
C68 H68 0.9500
C68 C67 1.388(4)
C36 H36 0.9500
C96 H96 0.9500
C96 C95 1.399(4)
C82 C87 1.400(4)
C82 C83 1.397(4)
C89 H89 0.9500
C29 H29 0.9500
C29 C30 1.385(4)
C29 C28 1.381(4)
C87 H87 0.9500
C87 C86 1.392(4)
C103 H103 0.9500
C103 C102 1.392(4)
C103 C104 1.391(4)
C67 H67 0.9500
C98 H98 0.9500
C46 H46 0.9500
C46 C47 1.390(4)
C136 H136 0.9500
C136 C135 1.379(5)
C136 C137 1.379(5)
C105 H105 0.9500
C105 C104 1.378(4)
C2 H2 0.9500
C2 C3 1.384(4)
C117 H117 0.9500
C117 C116 1.385(5)
C16 H16 0.9500
C16 C17 1.382(5)
C71 H71 0.9500
C71 C72 1.391(4)
C95 H95 0.9500
C144 H144 0.9500
C144 C143 1.391(4)
C144 C145 1.388(4)
C6 H6 0.9500
C6 C5 1.405(5)
C123 H123 0.9500
C52 H52 0.9500
C52 C53 1.390(4)
C25 H25 0.9500
C25 C24 1.392(4)
C135 H135 0.9500
C135 C134 1.405(5)
C156 H15D 0.9800
C156 H15E 0.9800
C156 H15F 0.9800
C102 H102 0.9500
C30 H30 0.9500
C109 H109 0.9500
C109 C110 1.386(4)
C110 H110 0.9500
C18 H18 0.9500
C18 C17 1.389(5)
C92 H92 0.9500
C133 C138 1.394(5)
C133 C134 1.380(5)
C133 C132 1.502(5)
C153 H15J 0.9800
C153 H15K 0.9800
C153 H15L 0.9800
C72 H72 0.9500
C72 C73 1.384(5)
C34 H34 0.9500
C143 H143 0.9500
C143 C142 1.387(5)
C104 H104 0.9500
C74 H74 0.9500
C74 C73 1.387(4)
C80 H80 0.9500
C73 H73 0.9500
C48 H48 0.9500
C48 C49 1.372(5)
C48 C47 1.387(5)
C53 H53 0.9500
C53 C54 1.385(5)
C12 H12 0.9500
C12 C11 1.377(5)
C83 H83 0.9500
C83 C84 1.396(4)
C49 H49 0.9500
C41 H41 0.9500
C41 C42 1.389(5)
C41 C40 1.393(4)
C150 H150 0.9500
C150 C149 1.379(5)
C150 C151 1.377(5)
C42 H42 0.9500
C42 C43 1.379(5)
C84 H84 0.9500
C54 H54 0.9500
C54 C55 1.390(5)
C43 H43 0.9500
C138 H138 0.9500
C138 C137 1.391(5)
C24 H24 0.9500
C24 C23 1.376(5)
C47 H47 0.9500
C4 C3 1.382(6)
C4 C5 1.384(6)
C4 C7 1.522(5)
C128 H128 0.9500
C128 C127 1.400(6)
C128 C129 1.358(6)
C9 H9 0.9500
C9 C10 1.394(4)
C140 C145 1.397(4)
C140 C141 1.396(4)
C140 C139 1.501(5)
C23 H23 0.9500
C115 H115 0.9500
C115 C116 1.379(4)
C17 H17 0.9500
C134 H134 0.9500
C38 H38A 0.9800
C38 H38B 0.9800
C38 H38C 0.9800
C86 H86 0.9500
C116 H116 0.9500
C28 H28 0.9500
C126 C127 1.373(5)
C126 C131 1.389(5)
C126 C125 1.491(5)
C40 H40 0.9500
C145 H145 0.9500
C132 H13A 0.9800
C132 H13B 0.9800
C132 H13C 0.9800
C3 H3 0.9500
C149 H149 0.9500
C149 C148 1.393(5)
C127 H127 0.9500
C55 H55 0.9500
C100 H10A 0.9800
C100 H10B 0.9800
C100 H10C 0.9800
C142 H142 0.9500
C142 C141 1.389(4)
C10 H10 0.9500
C10 C11 1.375(5)
C5 H5 0.9500
C129 H129 0.9500
C129 C130 1.372(5)
C147 C148 1.382(5)
C147 C152 1.390(5)
C147 C146 1.515(5)
C141 H141 0.9500
C11 H11 0.9500
C137 H137 0.9500
C151 H151 0.9500
C151 C152 1.388(5)
C131 H131 0.9500
C131 C130 1.371(5)
C139 H13D 0.9800
C139 H13E 0.9800
C139 H13F 0.9800
C148 H148 0.9500
C130 H130 0.9500
C152 H152 0.9500
C125 H12A 0.9800
C125 H12B 0.9800
C125 H12C 0.9800
C146 H14A 0.9800
C146 H14B 0.9800
C146 H14C 0.9800
C7 H7A 0.9800
C7 H7B 0.9800
C7 H7C 0.9800
C158 H15M 0.9800
C158 H15N 0.9800
C158 H15O 0.9800
C157 H15P 0.9800
C157 H15Q 0.9800
C157 H15R 0.9800

loop_
_geom_torsion_atom_site_label_1
_geom_torsion_atom_site_label_2
_geom_torsion_atom_site_label_3
_geom_torsion_atom_site_label_4
_geom_torsion
Cr4 P7 N4 P8 1.38(11)
Cr4 P7 N4 C94 -173.9(2)
Cr4 P7 C101 C106 -157.42(17)
Cr4 P7 C101 C102 27.9(3)
Cr4 P7 C107 C112 -101.5(2)
Cr4 P7 C107 C108 79.6(2)
Cr4 P8 N4 P7 -1.37(10)
Cr4 P8 N4 C94 173.8(2)
Cr4 P8 C119 C124 56.6(2)
Cr4 P8 C119 C120 -115.7(2)
Cr4 P8 C113 C118 -146.8(2)
Cr4 P8 C113 C114 36.3(2)
Cr1 P1 N1 P2 6.52(11)
Cr1 P1 N1 C1 176.9(2)
Cr1 P1 C14 C15 -57.2(2)
Cr1 P1 C14 C19 116.0(2)
Cr1 P1 C8 C13 156.7(2)
Cr1 P1 C8 C9 -25.6(3)
Cr1 P2 N1 P1 -6.42(11)
Cr1 P2 N1 C1 -176.7(2)
Cr1 P2 C26 C31 171.00(18)
Cr1 P2 C26 C27 -7.4(3)
Cr1 P2 C20 C21 105.0(2)
Cr1 P2 C20 C25 -69.3(2)
Cr3 P6 N3 P5 -2.69(10)
Cr3 P6 N3 C63 166.7(2)
Cr3 P6 C76 C77 -32.7(3)
Cr3 P6 C76 C81 147.04(19)
Cr3 P6 C70 C75 -53.0(2)
Cr3 P6 C70 C71 128.7(3)
Cr3 P5 N3 P6 2.70(10)
Cr3 P5 N3 C63 -167.03(19)
Cr3 P5 C88 C93 166.82(17)
Cr3 P5 C88 C89 -16.1(3)
Cr3 P5 C82 C87 -73.6(2)
Cr3 P5 C82 C83 99.9(2)
Cr2 P3 N2 P4 4.05(10)
Cr2 P3 N2 C32 -167.9(2)
Cr2 P3 C45 C50 -135.2(2)
Cr2 P3 C45 C46 42.6(2)
Cr2 P3 C39 C44 43.5(2)
Cr2 P3 C39 C40 -137.6(2)
Cr2 P4 N2 P3 -4.10(10)
Cr2 P4 N2 C32 168.1(2)
Cr2 P4 C51 C56 72.6(2)
Cr2 P4 C51 C52 -99.3(2)
Cr2 P4 C57 C62 -162.61(19)
Cr2 P4 C57 C58 19.8(3)
P7 N4 C94 C99 65.2(3)
P7 N4 C94 C95 -115.1(2)
P7 C101 C106 C105 -175.5(2)
P7 C101 C102 C103 176.0(2)
P8 N4 C94 C99 -109.2(3)
P8 N4 C94 C95 70.6(3)
P8 C119 C120 C121 172.1(2)
P8 C113 C118 C117 -179.1(2)
P8 C113 C114 C115 178.2(2)
P6 N3 C63 C64 115.9(3)
P6 N3 C63 C68 -68.3(3)
P6 C76 C77 C78 -179.3(2)
P6 C76 C81 C80 179.5(2)
P6 C70 C75 C74 -179.4(2)
P6 C70 C71 C72 179.0(3)
P1 N1 C1 C2 -83.1(3)
P1 N1 C1 C6 96.1(3)
P1 C14 C15 C16 174.0(2)
P1 C14 C19 C18 -173.7(2)
P1 C8 C13 C12 -179.6(3)
P1 C8 C9 C10 -179.6(3)
P2 N1 C1 C2 85.5(3)
P2 N1 C1 C6 -95.3(3)
P2 C26 C31 C30 -177.5(2)
P2 C26 C27 C28 178.4(3)
P2 C20 C25 C24 175.1(2)
P3 N2 C32 C33 75.9(3)
P3 N2 C32 C37 -108.2(3)
P3 C45 C50 C49 178.4(2)
P3 C45 C46 C47 -178.8(2)
P3 C39 C44 C43 179.8(2)
P3 C39 C40 C41 179.5(3)
P4 N2 C32 C33 -94.5(3)
P4 N2 C32 C37 81.3(3)
P4 C51 C56 C55 -173.5(2)
P4 C51 C52 C53 172.3(2)
P5 N3 C63 C64 -76.6(3)
P5 N3 C63 C68 99.3(3)
P5 C88 C89 C90 -177.6(2)
P5 C82 C87 C86 175.6(2)
P5 C82 C83 C84 -174.3(2)
N4 P7 C101 C106 94.3(2)
N4 P7 C101 C102 -80.3(2)
N4 P7 C107 C112 1.4(3)
N4 P7 C107 C108 -177.48(19)
N4 P8 C119 C124 -48.7(2)
N4 P8 C119 C120 139.0(2)
N4 P8 C113 C118 -41.6(3)
N4 P8 C113 C114 141.6(2)
N4 C94 C95 C96 178.5(2)
N3 P6 C76 C77 75.3(2)
N3 P6 C76 C81 -105.0(2)
N3 P6 C70 C75 -155.9(2)
N3 P6 C70 C71 25.8(3)
N3 P5 C88 C93 59.2(2)
N3 P5 C88 C89 -123.7(2)
N3 P5 C82 C87 30.1(2)
N3 P5 C82 C83 -156.3(2)
N3 C63 C68 C67 -176.7(2)
N2 P3 C45 C50 118.0(2)
N2 P3 C45 C46 -64.3(2)
N2 P3 C39 C44 147.0(2)
N2 P3 C39 C40 -34.1(3)
N2 P4 C51 C56 -32.2(3)
N2 P4 C51 C52 155.9(2)
N2 P4 C57 C62 -55.3(2)
N2 P4 C57 C58 127.1(2)
N2 C32 C33 C34 177.1(2)
N2 C32 C37 C36 -176.4(2)
N1 P1 C14 C15 47.3(2)
N1 P1 C14 C19 -139.4(2)
N1 P1 C8 C13 50.5(3)
N1 P1 C8 C9 -131.8(2)
N1 P2 C26 C31 65.4(2)
N1 P2 C26 C27 -113.0(2)
N1 P2 C20 C21 -152.7(2)
N1 P2 C20 C25 33.1(3)
N1 C1 C2 C3 178.2(3)
N1 C1 C6 C5 -178.7(3)
C14 P1 N1 P2 -115.07(14)
C14 P1 N1 C1 55.3(3)
C14 P1 C8 C13 -65.8(3)
C14 P1 C8 C9 111.9(3)
C14 C15 C16 C17 -0.4(5)
C14 C19 C18 C17 -0.4(5)
C124 C119 C120 C121 -0.3(4)
C76 P6 N3 P5 -131.94(12)
C76 P6 N3 C63 37.5(2)
C76 P6 C70 C75 88.3(2)
C76 P6 C70 C71 -90.1(3)
C76 C81 C80 C79 -0.1(5)
C45 P3 N2 P4 132.16(12)
C45 P3 N2 C32 -39.7(2)
C45 P3 C39 C44 -97.3(2)
C45 P3 C39 C40 81.6(3)
C45 C50 C49 C48 0.2(5)
C45 C46 C47 C48 0.5(4)
C119 P8 N4 P7 122.13(12)
C119 P8 N4 C94 -62.7(2)
C119 P8 C113 C118 75.5(2)
C119 P8 C113 C114 -101.4(2)
C119 C124 C123 C122 2.6(4)
C119 C120 C121 C122 0.6(5)
C15 C14 C19 C18 -0.3(4)
C15 C16 C17 C18 -0.4(5)
C120 C121 C122 C123 0.7(5)
C113 P8 N4 P7 -124.45(13)
C113 P8 N4 C94 50.8(2)
C113 P8 C119 C124 -165.9(2)
C113 P8 C119 C120 21.8(2)
C113 C118 C117 C116 1.1(4)
C113 C114 C115 C116 0.9(5)
C101 P7 N4 P8 132.57(13)
C101 P7 N4 C94 -42.7(2)
C101 P7 C107 C112 115.6(2)
C101 P7 C107 C108 -63.3(2)
C101 C106 C105 C104 -0.9(4)
C26 P2 N1 P1 123.27(13)
C26 P2 N1 C1 -47.0(3)
C26 P2 C20 C21 -40.1(2)
C26 P2 C20 C25 145.7(2)
C26 C31 C30 C29 -1.1(5)
C26 C27 C28 C29 -0.8(5)
C39 P3 N2 P4 -115.33(13)
C39 P3 N2 C32 72.8(2)
C39 P3 C45 C50 1.3(3)
C39 P3 C45 C46 179.0(2)
C39 C44 C43 C42 0.9(5)
C19 C14 C15 C16 0.7(4)
C19 C18 C17 C16 0.8(5)
C21 C20 C25 C24 0.8(4)
C21 C22 C23 C24 -0.5(5)
C99 C94 C95 C96 -1.8(4)
C70 P6 N3 P5 115.90(13)
C70 P6 N3 C63 -74.7(2)
C70 P6 C76 C77 -168.9(2)
C70 P6 C76 C81 10.9(3)
C70 C75 C74 C73 0.4(4)
C70 C71 C72 C73 0.2(6)
C60 C59 C58 C57 0.2(4)
C20 P2 N1 P1 -127.14(13)
C20 P2 N1 C1 62.5(3)
C20 P2 C26 C31 -48.1(2)
C20 P2 C26 C27 133.5(2)
C20 C21 C22 C23 -0.7(4)
C20 C25 C24 C23 -2.0(5)
C78 C79 C80 C81 0.8(5)
C94 C99 C98 C97 -0.8(4)
C112 C111 C110 C109 -1.1(4)
C77 C76 C81 C80 -0.7(4)
C77 C78 C79 C80 -0.6(5)
C32 C33 C34 C35 -0.9(4)
C32 C37 C36 C35 -0.2(4)
C66 C65 C64 C63 0.3(4)
C91 C90 C89 C88 -0.6(4)
C121 C122 C123 C124 -2.3(4)
C44 C39 C40 C41 -1.6(5)
C79 C78 C77 C76 -0.3(4)
C59 C60 C61 C62 0.4(5)
C59 C58 C57 P4 179.3(2)
C59 C58 C57 C62 1.7(4)
C31 C26 C27 C28 0.0(5)
C65 C66 C67 C68 -0.6(4)
C65 C64 C63 N3 176.0(2)
C65 C64 C63 C68 0.2(4)
C106 C101 C102 C103 1.3(4)
C106 C105 C104 C103 2.1(5)
C108 C109 C110 C111 0.1(4)
C64 C63 C68 C67 -0.8(4)
C90 C91 C92 C93 0.5(5)
C51 P4 N2 P3 117.48(13)
C51 P4 N2 C32 -70.4(2)
C51 P4 C57 C62 60.0(2)
C51 P4 C57 C58 -117.6(2)
C51 C56 C55 C54 1.6(4)
C51 C52 C53 C54 1.4(5)
C1 C2 C3 C4 0.3(5)
C1 C6 C5 C4 0.7(5)
C93 C88 C89 C90 -0.5(4)
C63 C68 C67 C66 1.0(4)
C111 C112 C107 P7 -177.0(2)
C111 C112 C107 C108 1.9(4)
C118 C113 C114 C115 1.3(4)
C118 C117 C116 C115 1.1(5)
C50 C45 C46 C47 -0.9(4)
C22 C21 C20 P2 -173.8(2)
C22 C21 C20 C25 0.5(4)
C75 C70 C71 C72 0.7(5)
C75 C74 C73 C72 0.4(5)
C8 P1 N1 P2 131.55(14)
C8 P1 N1 C1 -58.1(3)
C8 P1 C14 C15 163.7(2)
C8 P1 C14 C19 -23.1(3)
C8 C13 C12 C11 -1.5(5)
C8 C9 C10 C11 -0.3(6)
C56 C51 C52 C53 0.1(4)
C114 C113 C118 C117 -2.3(4)
C114 C115 C116 C117 -2.1(5)
C33 C32 C37 C36 -0.6(4)
C13 C8 C9 C10 -1.8(5)
C13 C12 C11 C10 -0.7(6)
C37 C32 C33 C34 1.1(4)
C57 P4 N2 P3 -130.27(12)
C57 P4 N2 C32 41.9(2)
C57 P4 C51 C56 -147.9(2)
C57 P4 C51 C52 40.1(3)
C57 C62 C61 C60 1.5(4)
C27 C26 C31 C30 0.9(4)
C97 C96 C95 C94 -0.5(4)
C81 C76 C77 C78 0.9(4)
C61 C60 C59 C58 -1.2(5)
C61 C62 C57 P4 179.9(2)
C61 C62 C57 C58 -2.5(4)
C88 P5 N3 P6 130.74(12)
C88 P5 N3 C63 -39.0(2)
C88 P5 C82 C87 145.1(2)
C88 P5 C82 C83 -41.4(2)
C88 C93 C92 C91 -1.5(4)
C69 C66 C65 C64 179.7(3)
C69 C66 C67 C68 179.7(3)
C36 C35 C34 C33 0.1(4)
C96 C97 C98 C99 -1.4(4)
C82 P5 N3 P6 -118.10(12)
C82 P5 N3 C63 72.2(2)
C82 P5 C88 C93 -55.2(2)
C82 P5 C88 C89 121.9(2)
C82 C87 C86 C85 -2.1(4)
C82 C83 C84 C85 -0.7(5)
C87 C82 C83 C84 -0.6(4)
C67 C66 C65 C64 -0.1(4)
C98 C99 C94 N4 -177.8(2)
C98 C99 C94 C95 2.4(4)
C98 C97 C96 C95 2.0(4)
C46 C45 C50 C49 0.6(4)
C136 C135 C134 C133 -1.2(5)
C107 P7 N4 P8 -117.36(13)
C107 P7 N4 C94 67.3(2)
C107 P7 C101 C106 -20.6(2)
C107 P7 C101 C102 164.8(2)
C107 C112 C111 C110 0.1(4)
C107 C108 C109 C110 1.9(4)
C2 C1 C6 C5 0.5(5)
C71 C70 C75 C74 -0.9(4)
C71 C72 C73 C74 -0.7(6)
C144 C143 C142 C141 -0.2(5)
C6 C1 C2 C3 -1.0(5)
C123 C124 C119 P8 -173.8(2)
C123 C124 C119 C120 -1.3(4)
C52 C51 C56 C55 -1.5(4)
C52 C53 C54 C55 -1.4(5)
C25 C24 C23 C22 1.9(5)
C135 C136 C137 C138 0.4(5)
C102 C101 C106 C105 -0.8(4)
C102 C103 C104 C105 -1.6(5)
C30 C29 C28 C27 0.6(5)
C109 C108 C107 P7 176.1(2)
C109 C108 C107 C112 -2.9(4)
C92 C91 C90 C89 0.6(5)
C92 C93 C88 P5 178.6(2)
C92 C93 C88 C89 1.5(4)
C133 C138 C137 C136 -1.4(5)
C34 C35 C36 C37 0.4(4)
C143 C144 C145 C140 -0.8(5)
C143 C142 C141 C140 -0.2(5)
C104 C103 C102 C101 -0.1(5)
C53 C54 C55 C56 -0.1(5)
C83 C82 C87 C86 2.0(4)
C49 C48 C47 C46 0.4(5)
C41 C42 C43 C44 -1.9(5)
C150 C149 C148 C147 -0.8(5)
C150 C151 C152 C147 -1.3(6)
C42 C41 C40 C39 0.6(6)
C84 C85 C86 C87 0.9(5)
C138 C133 C134 C135 0.1(4)
C47 C48 C49 C50 -0.7(5)
C128 C129 C130 C131 -0.5(6)
C9 C8 C13 C12 2.7(5)
C9 C10 C11 C12 1.5(6)
C134 C133 C138 C137 1.2(4)
C38 C35 C36 C37 -179.5(3)
C38 C35 C34 C33 -179.9(3)
C86 C85 C84 C83 0.6(5)
C28 C29 C30 C31 0.4(5)
C126 C131 C130 C129 0.6(6)
C40 C39 C44 C43 0.9(4)
C40 C41 C42 C43 1.1(6)
C145 C144 C143 C142 0.7(5)
C145 C140 C141 C142 0.2(5)
C132 C133 C138 C137 -179.3(3)
C132 C133 C134 C135 -179.4(3)
C3 C4 C5 C6 -1.4(5)
C149 C150 C151 C152 1.6(6)
C127 C128 C129 C130 0.0(6)
C127 C126 C131 C130 -0.4(6)
C100 C97 C96 C95 -175.9(3)
C100 C97 C98 C99 176.5(3)
C5 C4 C3 C2 0.9(5)
C129 C128 C127 C126 0.2(5)
C141 C140 C145 C144 0.3(5)
C137 C136 C135 C134 0.9(5)
C151 C150 C149 C148 -0.6(5)
C131 C126 C127 C128 -0.1(5)
C139 C140 C145 C144 -179.4(3)
C139 C140 C141 C142 179.9(3)
C148 C147 C152 C151 -0.1(6)
C152 C147 C148 C149 1.1(5)
C125 C126 C127 C128 -179.7(3)
C125 C126 C131 C130 179.2(4)
C146 C147 C148 C149 -179.3(4)
C146 C147 C152 C151 -179.7(4)
C7 C4 C3 C2 -178.7(3)
C7 C4 C5 C6 178.2(3)
